data_4327116
loop_
_publ_author_name
'Costuas, Karine'
'Cador, Olivier'
'Justaud, Fr\'ed\'eric'
'Le Stang, Sylvie'
'Paul, Fr\'ed\'eric'
'Monari, Antonio'
'Evangelisti, Stefano'
'Toupet, Lo\"i C'
'Lapinte, Claude'
'Halet, Jean-Fran\,cois'

_publ_section_title
;
 3,5-Bis(ethynyl)pyridine and 2,6-Bis(ethynyl)pyridine Spanning Two
 Fe(Cp*)(dppe) Units: Role of the Nitrogen Atom on the Electronic and
 Magnetic Couplings
;
_journal_coden_ASTM INOCAJ
_journal_issue 24
_journal_name_full 'Inorganic Chemistry'
_journal_page_first 12601
_journal_page_last 12622
_journal_paper_doi 10.1021/ic2016148
_journal_volume 50
_journal_year 2011
_chemical_formula_sum 'C81 H81 Fe2 N P4'
_chemical_formula_weight 1304.05
_space_group_IT_number 14
_symmetry_cell_setting monoclinic
_symmetry_space_group_name_Hall '-P 2ybc'
_symmetry_space_group_name_H-M 'P 1 21/c 1'
_atom_sites_solution_hydrogens geom
_atom_sites_solution_primary direct
_atom_sites_solution_secondary difmap
_audit_creation_method SHELXL-97
_cell_angle_alpha 90.00
_cell_angle_beta 95.4350(10)
_cell_angle_gamma 90.00
_cell_formula_units_Z 8
_cell_length_a 22.6272(6)
_cell_length_b 19.8317(4)
_cell_length_c 31.1009(7)
_cell_measurement_temperature 293(2)
_cell_volume 13893.3(6)
_computing_cell_refinement 'Bruker AXS, 2003'
_computing_data_collection 'Bruker AXS, 2003'
_computing_data_reduction 'Bruker AXS, 2003'
_computing_molecular_graphics 'PLATON_(Spek, 1998)'
_computing_publication_material 'SHELXL-97 (Sheldrick, 1997)'
_computing_structure_refinement 'SHELXL-97 (Sheldrick, 1997)'
_computing_structure_solution 'SIR-97_(Altomare & al., 1998)'
_diffrn_ambient_temperature 293(2)
_diffrn_detector_area_resol_mean 19.24
_diffrn_measured_fraction_theta_full 0.870
_diffrn_measured_fraction_theta_max 0.870
_diffrn_measurement_device_type 'X8-APEX II, Bruker AXS'
_diffrn_measurement_method 'Area detector scans (see text)'
_diffrn_radiation_monochromator graphite
_diffrn_radiation_source 'fine-focus sealed tube'
_diffrn_radiation_type MoK\a
_diffrn_radiation_wavelength 0.71069
_diffrn_reflns_av_R_equivalents 0.0678
_diffrn_reflns_av_sigmaI/netI 0.1051
_diffrn_reflns_limit_h_max 28
_diffrn_reflns_limit_h_min -11
_diffrn_reflns_limit_k_max 25
_diffrn_reflns_limit_k_min -16
_diffrn_reflns_limit_l_max 38
_diffrn_reflns_limit_l_min -34
_diffrn_reflns_number 66511
_diffrn_reflns_theta_full 27.00
_diffrn_reflns_theta_max 27.00
_diffrn_reflns_theta_min 0.90
_exptl_absorpt_coefficient_mu 0.554
_exptl_absorpt_correction_type none
_exptl_crystal_colour red
_exptl_crystal_density_diffrn 1.247
_exptl_crystal_description prism
_exptl_crystal_F_000 5488
_exptl_crystal_size_max 0.3
_exptl_crystal_size_mid 0.3
_exptl_crystal_size_min 0.22
_refine_diff_density_max 0.583
_refine_diff_density_min -0.388
_refine_diff_density_rms 0.064
_refine_ls_extinction_method none
_refine_ls_goodness_of_fit_ref 1.005
_refine_ls_hydrogen_treatment mixed
_refine_ls_matrix_type full
_refine_ls_number_parameters 1585
_refine_ls_number_reflns 26421
_refine_ls_number_restraints 0
_refine_ls_restrained_S_all 1.005
_refine_ls_R_factor_all 0.1479
_refine_ls_R_factor_gt 0.0594
_refine_ls_shift/su_max 0.005
_refine_ls_shift/su_mean 0.000
_refine_ls_structure_factor_coef Fsqd
_refine_ls_weighting_details 'calc w=1/[\s^2^(Fo^2^)+(0.0799P)^2^+0.0000P] where P=(Fo^2^+2Fc^2^)/3'
_refine_ls_weighting_scheme calc
_refine_ls_wR_factor_gt 0.1350
_refine_ls_wR_factor_ref 0.1787
_reflns_number_gt 12894
_reflns_number_total 26421
_reflns_threshold_expression >2sigma(I)
_cod_data_source_file ic2016148_si_002.cif
_cod_data_source_block fe2py
_cod_database_code 4327116

loop_
_symmetry_equiv_pos_as_xyz
'x, y, z'
'-x, y+1/2, -z+1/2'
'-x, -y, -z'
'x, -y-1/2, z-1/2'

loop_
_atom_site_label
_atom_site_type_symbol
_atom_site_fract_x
_atom_site_fract_y
_atom_site_fract_z
_atom_site_U_iso_or_equiv
_atom_site_adp_type
_atom_site_occupancy
_atom_site_symmetry_multiplicity
_atom_site_calc_flag
_atom_site_refinement_flags
Fe1 Fe 0.30042(3) 0.85773(3) 0.578273(19) 0.03672(17) Uani 1 1 d .
Fe2 Fe 0.49676(2) 0.85319(3) 0.868456(19) 0.03184(16) Uani 1 1 d .
P1 P 0.28226(5) 0.77147(5) 0.61813(4) 0.0394(3) Uani 1 1 d .
P2 P 0.39316(5) 0.83612(5) 0.59833(4) 0.0420(3) Uani 1 1 d .
P3 P 0.48840(5) 0.77458(5) 0.81933(4) 0.0379(3) Uani 1 1 d .
P4 P 0.55298(5) 0.90283(5) 0.82498(4) 0.0403(3) Uani 1 1 d .
N1 N 0.34647(14) 0.92784(15) 0.73982(11) 0.0376(9) Uani 1 1 d .
C1 C 0.2980(2) 0.9424(2) 0.53714(17) 0.0556(14) Uani 1 1 d .
C2 C 0.2407(2) 0.9326(2) 0.55159(16) 0.0559(15) Uani 1 1 d .
C3 C 0.2194(2) 0.8676(2) 0.53709(16) 0.0531(14) Uani 1 1 d .
C4 C 0.2635(2) 0.8376(2) 0.51407(15) 0.0516(14) Uani 1 1 d .
C5 C 0.3114(2) 0.8841(2) 0.51302(15) 0.0482(13) Uani 1 1 d .
C6 C 0.3336(3) 1.0061(2) 0.54398(18) 0.084(2) Uani 1 1 d .
H6A H 0.3706 1.0012 0.5315 0.126 Uiso 1 1 calc R
H6B H 0.3412 1.0148 0.5744 0.126 Uiso 1 1 calc R
H6C H 0.3117 1.0431 0.5304 0.126 Uiso 1 1 calc R
C7 C 0.2062(3) 0.9842(3) 0.57455(18) 0.088(2) Uani 1 1 d .
H7A H 0.1689 0.9652 0.5807 0.131 Uiso 1 1 calc R
H7B H 0.1993 1.0232 0.5565 0.131 Uiso 1 1 calc R
H7C H 0.2286 0.9970 0.6011 0.131 Uiso 1 1 calc R
C8 C 0.1577(2) 0.8411(3) 0.53942(18) 0.0813(19) Uani 1 1 d .
H8A H 0.1364 0.8707 0.5569 0.122 Uiso 1 1 calc R
H8B H 0.1596 0.7969 0.5520 0.122 Uiso 1 1 calc R
H8C H 0.1376 0.8389 0.5109 0.122 Uiso 1 1 calc R
C9 C 0.2555(2) 0.7752(2) 0.48700(16) 0.0729(17) Uani 1 1 d .
H9A H 0.2918 0.7651 0.4747 0.109 Uiso 1 1 calc R
H9B H 0.2243 0.7823 0.4643 0.109 Uiso 1 1 calc R
H9C H 0.2451 0.7382 0.5047 0.109 Uiso 1 1 calc R
C10 C 0.3626(2) 0.8777(3) 0.48602(17) 0.0734(17) Uani 1 1 d .
H10A H 0.3886 0.9156 0.4912 0.110 Uiso 1 1 calc R
H10B H 0.3480 0.8763 0.4560 0.110 Uiso 1 1 calc R
H10C H 0.3840 0.8369 0.4936 0.110 Uiso 1 1 calc R
C11 C 0.3453(2) 0.7616(3) 0.66059(17) 0.0779(19) Uani 1 1 d .
H11A H 0.3316 0.7725 0.6884 0.093 Uiso 1 1 calc R
H11B H 0.3577 0.7148 0.6615 0.093 Uiso 1 1 calc R
C12 C 0.39843(19) 0.8050(2) 0.65402(14) 0.0514(13) Uani 1 1 d .
H12A H 0.4345 0.7789 0.6599 0.062 Uiso 1 1 calc R
H12B H 0.4000 0.8428 0.6739 0.062 Uiso 1 1 calc R
C13 C 0.2195(2) 0.7697(2) 0.65194(15) 0.0496(12) Uani 1 1 d .
C14 C 0.2098(2) 0.7136(3) 0.6765(2) 0.0736(17) Uani 1 1 d .
H14 H 0.2356 0.6772 0.6761 0.088 Uiso 1 1 calc R
C15 C 0.1629(3) 0.7098(4) 0.7016(2) 0.093(2) Uani 1 1 d .
H15 H 0.1568 0.6712 0.7175 0.112 Uiso 1 1 calc R
C16 C 0.1258(3) 0.7631(4) 0.7027(2) 0.099(2) Uani 1 1 d .
H16 H 0.0940 0.7610 0.7195 0.119 Uiso 1 1 calc R
C17 C 0.1347(3) 0.8201(3) 0.6795(2) 0.085(2) Uani 1 1 d .
H17 H 0.1088 0.8564 0.6804 0.102 Uiso 1 1 calc R
C18 C 0.1822(2) 0.8235(3) 0.65461(18) 0.0646(16) Uani 1 1 d .
H18 H 0.1889 0.8629 0.6395 0.078 Uiso 1 1 calc R
C19 C 0.2700(2) 0.6865(2) 0.59465(16) 0.0528(13) Uani 1 1 d .
C20 C 0.2138(3) 0.6679(2) 0.57704(17) 0.0697(17) Uani 1 1 d .
H20 H 0.1836 0.6998 0.5767 0.084 Uiso 1 1 calc R
C21 C 0.2000(4) 0.6066(3) 0.5604(2) 0.109(3) Uani 1 1 d .
H21 H 0.1616 0.5963 0.5488 0.130 Uiso 1 1 calc R
C22 C 0.2438(5) 0.5611(5) 0.5611(4) 0.215(7) Uani 1 1 d .
H22 H 0.2354 0.5178 0.5508 0.257 Uiso 1 1 calc R
C23 C 0.3008(4) 0.5770(4) 0.5768(4) 0.218(7) Uani 1 1 d .
H23 H 0.3309 0.5453 0.5754 0.262 Uiso 1 1 calc R
C24 C 0.3141(3) 0.6406(3) 0.5948(3) 0.125(3) Uani 1 1 d .
H24 H 0.3523 0.6509 0.6065 0.150 Uiso 1 1 calc R
C25 C 0.4348(2) 0.7691(2) 0.57313(16) 0.0473(12) Uani 1 1 d .
C26 C 0.4065(2) 0.7265(2) 0.54281(16) 0.0624(15) Uani 1 1 d .
H26 H 0.3669 0.7341 0.5331 0.075 Uiso 1 1 calc R
C27 C 0.4361(3) 0.6731(3) 0.52681(18) 0.089(2) Uani 1 1 d .
H27 H 0.4161 0.6445 0.5067 0.107 Uiso 1 1 calc R
C28 C 0.4946(4) 0.6613(3) 0.5399(2) 0.097(2) Uani 1 1 d .
H28 H 0.5143 0.6250 0.5287 0.117 Uiso 1 1 calc R
C29 C 0.5239(3) 0.7032(3) 0.5695(2) 0.093(2) Uani 1 1 d .
H29 H 0.5638 0.6958 0.5782 0.111 Uiso 1 1 calc R
C30 C 0.4942(2) 0.7569(3) 0.5867(2) 0.0744(17) Uani 1 1 d .
H30 H 0.5141 0.7847 0.6074 0.089 Uiso 1 1 calc R
C31 C 0.4469(2) 0.9056(2) 0.5989(2) 0.0639(16) Uani 1 1 d .
C32 C 0.4840(2) 0.9128(3) 0.5661(2) 0.0779(19) Uani 1 1 d .
H32 H 0.4830 0.8801 0.5446 0.093 Uiso 1 1 calc R
C33 C 0.5225(3) 0.9673(3) 0.5643(3) 0.111(3) Uani 1 1 d .
H33 H 0.5457 0.9722 0.5414 0.133 Uiso 1 1 calc R
C34 C 0.5252(4) 1.0133(4) 0.5972(4) 0.159(4) Uani 1 1 d .
H34 H 0.5508 1.0499 0.5968 0.190 Uiso 1 1 calc R
C35 C 0.4909(4) 1.0062(4) 0.6305(4) 0.200(6) Uani 1 1 d .
H35 H 0.4944 1.0367 0.6533 0.240 Uiso 1 1 calc R
C36 C 0.4503(3) 0.9531(3) 0.6306(3) 0.115(3) Uani 1 1 d .
H36 H 0.4253 0.9502 0.6526 0.138 Uiso 1 1 calc R
C37 C 0.30165(18) 0.90311(19) 0.63169(15) 0.0404(11) Uani 1 1 d .
C38 C 0.30179(19) 0.9284(2) 0.66744(15) 0.0435(12) Uani 1 1 d .
C39 C 0.30165(18) 0.94990(18) 0.71120(14) 0.0342(10) Uani 1 1 d .
C40 C 0.25736(19) 0.9919(2) 0.72406(15) 0.0477(13) Uani 1 1 d .
H40 H 0.2263 1.0054 0.7042 0.057 Uiso 1 1 calc R
C41 C 0.46228(19) 0.8976(2) 0.92298(13) 0.0399(11) Uani 1 1 d .
C42 C 0.52513(19) 0.8998(2) 0.92868(14) 0.0414(12) Uani 1 1 d .
C43 C 0.54778(19) 0.8322(2) 0.92903(14) 0.0421(12) Uani 1 1 d .
C44 C 0.4976(2) 0.78846(19) 0.92332(13) 0.0404(11) Uani 1 1 d .
C45 C 0.44485(19) 0.8277(2) 0.91848(14) 0.0423(11) Uani 1 1 d .
C46 C 0.4212(2) 0.9566(2) 0.92552(16) 0.0557(14) Uani 1 1 d .
H46A H 0.3808 0.9416 0.9205 0.084 Uiso 1 1 calc R
H46B H 0.4291 0.9893 0.9040 0.084 Uiso 1 1 calc R
H46C H 0.4275 0.9767 0.9537 0.084 Uiso 1 1 calc R
C47 C 0.5616(2) 0.9618(2) 0.94052(16) 0.0598(14) Uani 1 1 d .
H47A H 0.6030 0.9504 0.9425 0.090 Uiso 1 1 calc R
H47B H 0.5517 0.9787 0.9679 0.090 Uiso 1 1 calc R
H47C H 0.5533 0.9957 0.9188 0.090 Uiso 1 1 calc R
C48 C 0.6098(2) 0.8109(2) 0.94326(16) 0.0673(16) Uani 1 1 d .
H48A H 0.6353 0.8497 0.9450 0.101 Uiso 1 1 calc R
H48B H 0.6232 0.7794 0.9228 0.101 Uiso 1 1 calc R
H48C H 0.6109 0.7900 0.9711 0.101 Uiso 1 1 calc R
C49 C 0.4995(2) 0.7131(2) 0.92908(16) 0.0653(15) Uani 1 1 d .
H49A H 0.5400 0.6981 0.9316 0.098 Uiso 1 1 calc R
H49B H 0.4782 0.6919 0.9045 0.098 Uiso 1 1 calc R
H49C H 0.4814 0.7012 0.9548 0.098 Uiso 1 1 calc R
C50 C 0.38222(19) 0.8026(2) 0.91325(17) 0.0615(14) Uani 1 1 d .
H50A H 0.3555 0.8403 0.9108 0.092 Uiso 1 1 calc R
H50B H 0.3747 0.7760 0.9380 0.092 Uiso 1 1 calc R
H50C H 0.3763 0.7754 0.8877 0.092 Uiso 1 1 calc R
C51 C 0.4958(2) 0.8123(2) 0.76573(14) 0.0497(13) Uani 1 1 d .
H51A H 0.5194 0.7825 0.7495 0.060 Uiso 1 1 calc R
H51B H 0.4568 0.8160 0.7501 0.060 Uiso 1 1 calc R
C52 C 0.5244(2) 0.8809(2) 0.76842(16) 0.0685(16) Uani 1 1 d .
H52A H 0.4956 0.9145 0.7575 0.082 Uiso 1 1 calc R
H52B H 0.5570 0.8818 0.7503 0.082 Uiso 1 1 calc R
C53 C 0.5434(2) 0.7057(2) 0.82008(16) 0.0476(12) Uani 1 1 d .
C54 C 0.5950(2) 0.7116(2) 0.84646(18) 0.0662(16) Uani 1 1 d .
H54 H 0.6004 0.7485 0.8648 0.079 Uiso 1 1 calc R
C55 C 0.6396(3) 0.6636(3) 0.8465(2) 0.094(2) Uani 1 1 d .
H55 H 0.6742 0.6682 0.8649 0.113 Uiso 1 1 calc R
C56 C 0.6322(3) 0.6094(3) 0.8193(3) 0.103(2) Uani 1 1 d .
H56 H 0.6618 0.5769 0.8194 0.123 Uiso 1 1 calc R
C57 C 0.5820(3) 0.6030(3) 0.7921(2) 0.083(2) Uani 1 1 d .
H57 H 0.5774 0.5665 0.7734 0.100 Uiso 1 1 calc R
C58 C 0.5377(2) 0.6511(2) 0.79242(18) 0.0658(15) Uani 1 1 d .
H58 H 0.5034 0.6465 0.7736 0.079 Uiso 1 1 calc R
C59 C 0.41780(19) 0.7293(2) 0.81123(15) 0.0450(12) Uani 1 1 d .
C60 C 0.4097(2) 0.6678(2) 0.83106(17) 0.0605(15) Uani 1 1 d .
H60 H 0.4419 0.6467 0.8462 0.073 Uiso 1 1 calc R
C61 C 0.3540(3) 0.6370(3) 0.8287(2) 0.0816(19) Uani 1 1 d .
H61 H 0.3491 0.5962 0.8427 0.098 Uiso 1 1 calc R
C62 C 0.3065(3) 0.6672(3) 0.8057(2) 0.090(2) Uani 1 1 d .
H62 H 0.2693 0.6468 0.8038 0.108 Uiso 1 1 calc R
C63 C 0.3137(2) 0.7267(3) 0.7858(2) 0.0809(19) Uani 1 1 d .
H63 H 0.2813 0.7466 0.7701 0.097 Uiso 1 1 calc R
C64 C 0.3684(2) 0.7588(2) 0.78822(17) 0.0607(15) Uani 1 1 d .
H64 H 0.3722 0.8000 0.7745 0.073 Uiso 1 1 calc R
C65 C 0.5541(2) 0.9951(2) 0.81923(15) 0.0444(12) Uani 1 1 d .
C66 C 0.5116(2) 1.0339(2) 0.83653(16) 0.0565(14) Uani 1 1 d .
H66 H 0.4839 1.0136 0.8526 0.068 Uiso 1 1 calc R
C67 C 0.5101(3) 1.1033(2) 0.82996(19) 0.0758(19) Uani 1 1 d .
H67 H 0.4819 1.1295 0.8420 0.091 Uiso 1 1 calc R
C68 C 0.5503(3) 1.1326(3) 0.8057(2) 0.080(2) Uani 1 1 d .
H68 H 0.5490 1.1790 0.8011 0.096 Uiso 1 1 calc R
C69 C 0.5914(3) 1.0956(3) 0.7886(2) 0.089(2) Uani 1 1 d .
H69 H 0.6185 1.1164 0.7722 0.107 Uiso 1 1 calc R
C70 C 0.5943(2) 1.0263(2) 0.79493(18) 0.0676(16) Uani 1 1 d .
H70 H 0.6231 1.0010 0.7829 0.081 Uiso 1 1 calc R
C71 C 0.6309(2) 0.8847(3) 0.8272(2) 0.0656(16) Uani 1 1 d .
C72 C 0.6533(3) 0.8440(4) 0.7962(3) 0.133(3) Uani 1 1 d .
H72 H 0.6282 0.8267 0.7735 0.159 Uiso 1 1 calc R
C73 C 0.7138(4) 0.8293(4) 0.7996(4) 0.186(5) Uani 1 1 d .
H73 H 0.7294 0.8054 0.7776 0.224 Uiso 1 1 calc R
C74 C 0.7500(3) 0.8489(4) 0.8339(3) 0.119(3) Uani 1 1 d .
H74 H 0.7894 0.8350 0.8365 0.143 Uiso 1 1 calc R
C75 C 0.7304(3) 0.8877(5) 0.8642(3) 0.134(3) Uani 1 1 d .
H75 H 0.7556 0.9026 0.8877 0.161 Uiso 1 1 calc R
C76 C 0.6682(3) 0.9060(4) 0.8593(2) 0.116(3) Uani 1 1 d .
H76 H 0.6540 0.9342 0.8798 0.140 Uiso 1 1 calc R
C77 C 0.43439(18) 0.89417(18) 0.83330(13) 0.0343(10) Uani 1 1 d .
C78 C 0.39429(19) 0.92089(19) 0.81062(14) 0.0404(11) Uani 1 1 d .
C79 C 0.34784(18) 0.94801(19) 0.78122(14) 0.0369(11) Uani 1 1 d .
C80 C 0.3056(2) 0.9928(2) 0.79533(16) 0.0570(14) Uani 1 1 d .
H80 H 0.3086 1.0081 0.8237 0.068 Uiso 1 1 calc R
C81 C 0.2598(2) 1.0133(2) 0.76632(16) 0.0617(15) Uani 1 1 d .
H81 H 0.2305 1.0417 0.7751 0.074 Uiso 1 1 calc R
Fe21 Fe 0.80289(3) 0.84544(3) 0.58415(2) 0.03845(18) Uani 1 1 d .
Fe22 Fe 0.99928(2) 0.85820(3) 0.876284(19) 0.03323(16) Uani 1 1 d .
P101 P 0.77972(5) 0.74959(6) 0.61336(4) 0.0406(3) Uani 1 1 d .
P102 P 0.89383(5) 0.82434(6) 0.61151(4) 0.0429(3) Uani 1 1 d .
P103 P 0.99528(5) 0.77558(5) 0.82994(4) 0.0382(3) Uani 1 1 d .
P104 P 1.05992(5) 0.90543(5) 0.83497(4) 0.0394(3) Uani 1 1 d .
N101 N 0.84447(15) 0.91772(15) 0.74505(11) 0.0381(9) Uani 1 1 d .
C101 C 0.8045(2) 0.9356(2) 0.54909(16) 0.0550(14) Uani 1 1 d .
C102 C 0.7458(2) 0.9238(2) 0.55908(15) 0.0527(14) Uani 1 1 d .
C103 C 0.7263(2) 0.8612(2) 0.53967(15) 0.0490(13) Uani 1 1 d .
C104 C 0.7735(2) 0.8346(2) 0.51735(15) 0.0498(13) Uani 1 1 d .
C105 C 0.8214(2) 0.8807(2) 0.52255(16) 0.0544(14) Uani 1 1 d .
C106 C 0.8397(3) 0.9990(2) 0.5609(2) 0.092(2) Uani 1 1 d .
H10D H 0.8782 0.9955 0.5506 0.138 Uiso 1 1 calc R
H10E H 0.8439 1.0043 0.5917 0.138 Uiso 1 1 calc R
H10F H 0.8192 1.0373 0.5479 0.138 Uiso 1 1 calc R
C107 C 0.7084(2) 0.9709(2) 0.58258(17) 0.0802(19) Uani 1 1 d .
H10G H 0.6704 0.9507 0.5852 0.120 Uiso 1 1 calc R
H10H H 0.7032 1.0124 0.5668 0.120 Uiso 1 1 calc R
H10I H 0.7277 0.9798 0.6108 0.120 Uiso 1 1 calc R
C108 C 0.6641(2) 0.8337(2) 0.53749(17) 0.0724(18) Uani 1 1 d .
H10J H 0.6407 0.8609 0.5550 0.109 Uiso 1 1 calc R
H10K H 0.6652 0.7882 0.5480 0.109 Uiso 1 1 calc R
H10L H 0.6468 0.8344 0.5081 0.109 Uiso 1 1 calc R
C109 C 0.7677(2) 0.7768(2) 0.48641(15) 0.0700(17) Uani 1 1 d .
H10M H 0.8055 0.7679 0.4759 0.105 Uiso 1 1 calc R
H10N H 0.7393 0.7879 0.4626 0.105 Uiso 1 1 calc R
H10O H 0.7546 0.7376 0.5008 0.105 Uiso 1 1 calc R
C110 C 0.8763(2) 0.8784(3) 0.49906(19) 0.0792(18) Uani 1 1 d .
H11C H 0.9019 0.9153 0.5083 0.119 Uiso 1 1 calc R
H11D H 0.8655 0.8817 0.4685 0.119 Uiso 1 1 calc R
H11E H 0.8968 0.8366 0.5053 0.119 Uiso 1 1 calc R
C111 C 0.8449(2) 0.7162(2) 0.64819(16) 0.0569(14) Uani 1 1 d .
H11F H 0.8318 0.6960 0.6740 0.068 Uiso 1 1 calc R
H11G H 0.8649 0.6818 0.6327 0.068 Uiso 1 1 calc R
C112 C 0.88725(19) 0.7738(2) 0.66037(14) 0.0492(13) Uani 1 1 d .
H11H H 0.9258 0.7563 0.6713 0.059 Uiso 1 1 calc R
H11I H 0.8721 0.8013 0.6827 0.059 Uiso 1 1 calc R
C113 C 0.7198(2) 0.7459(2) 0.64944(15) 0.0500(13) Uani 1 1 d .
C114 C 0.7107(2) 0.6881(3) 0.67249(18) 0.0703(16) Uani 1 1 d .
H114 H 0.7366 0.6519 0.6711 0.084 Uiso 1 1 calc R
C115 C 0.6636(3) 0.6831(3) 0.6977(2) 0.093(2) Uani 1 1 d .
H115 H 0.6588 0.6444 0.7139 0.112 Uiso 1 1 calc R
C116 C 0.6243(3) 0.7350(4) 0.6987(2) 0.096(2) Uani 1 1 d .
H116 H 0.5917 0.7308 0.7145 0.115 Uiso 1 1 calc R
C117 C 0.6324(3) 0.7931(3) 0.6766(2) 0.088(2) Uani 1 1 d .
H117 H 0.6060 0.8287 0.6778 0.106 Uiso 1 1 calc R
C118 C 0.6812(2) 0.7986(3) 0.65187(18) 0.0614(15) Uani 1 1 d .
H118 H 0.6873 0.8384 0.6371 0.074 Uiso 1 1 calc R
C119 C 0.7573(2) 0.6755(2) 0.57904(16) 0.0471(12) Uani 1 1 d .
C120 C 0.6982(2) 0.6587(2) 0.57023(16) 0.0590(15) Uani 1 1 d .
H120 H 0.6698 0.6826 0.5837 0.071 Uiso 1 1 calc R
C121 C 0.6801(3) 0.6073(3) 0.5420(2) 0.0738(18) Uani 1 1 d .
H121 H 0.6401 0.5960 0.5375 0.089 Uiso 1 1 calc R
C122 C 0.7196(3) 0.5739(3) 0.5212(2) 0.092(2) Uani 1 1 d .
H122 H 0.7070 0.5412 0.5009 0.110 Uiso 1 1 calc R
C123 C 0.7794(3) 0.5879(3) 0.5298(2) 0.103(2) Uani 1 1 d .
H123 H 0.8070 0.5633 0.5159 0.124 Uiso 1 1 calc R
C124 C 0.7987(3) 0.6384(2) 0.5589(2) 0.0759(18) Uani 1 1 d .
H124 H 0.8391 0.6472 0.5648 0.091 Uiso 1 1 calc R
C125 C 0.9455(2) 0.7688(2) 0.58580(16) 0.0494(13) Uani 1 1 d .
C126 C 0.9253(2) 0.7292(2) 0.55075(16) 0.0561(14) Uani 1 1 d .
H126 H 0.8871 0.7358 0.5376 0.067 Uiso 1 1 calc R
C127 C 0.9606(3) 0.6802(3) 0.53482(18) 0.0764(18) Uani 1 1 d .
H127 H 0.9458 0.6537 0.5116 0.092 Uiso 1 1 calc R
C128 C 1.0171(3) 0.6705(3) 0.5530(2) 0.087(2) Uani 1 1 d .
H128 H 1.0406 0.6370 0.5425 0.105 Uiso 1 1 calc R
C129 C 1.0393(3) 0.7105(3) 0.5872(2) 0.088(2) Uani 1 1 d .
H129 H 1.0784 0.7051 0.5990 0.105 Uiso 1 1 calc R
C130 C 1.0036(2) 0.7583(3) 0.60384(19) 0.0649(15) Uani 1 1 d .
H130 H 1.0185 0.7841 0.6274 0.078 Uiso 1 1 calc R
C131 C 0.9452(2) 0.8925(2) 0.63040(18) 0.0571(15) Uani 1 1 d .
C132 C 0.9828(3) 0.9202(3) 0.6030(2) 0.089(2) Uani 1 1 d .
H132 H 0.9819 0.9048 0.5747 0.107 Uiso 1 1 calc R
C133 C 1.0222(3) 0.9711(4) 0.6173(3) 0.122(3) Uani 1 1 d .
H133 H 1.0466 0.9908 0.5984 0.147 Uiso 1 1 calc R
C134 C 1.0247(4) 0.9921(3) 0.6593(3) 0.119(4) Uani 1 1 d .
H134 H 1.0519 1.0252 0.6690 0.143 Uiso 1 1 calc R
C135 C 0.9881(3) 0.9653(3) 0.6872(3) 0.095(2) Uani 1 1 d .
H135 H 0.9904 0.9801 0.7157 0.114 Uiso 1 1 calc R
C136 C 0.9473(2) 0.9157(2) 0.67294(18) 0.0671(17) Uani 1 1 d .
H136 H 0.9215 0.8980 0.6916 0.081 Uiso 1 1 calc R
C137 C 0.79861(19) 0.8851(2) 0.63887(15) 0.0437(12) Uani 1 1 d .
C138 C 0.7978(2) 0.9122(2) 0.67356(16) 0.0479(13) Uani 1 1 d .
C139 C 0.80082(19) 0.94114(19) 0.71620(14) 0.0413(12) Uani 1 1 d .
C140 C 0.7616(2) 0.9920(2) 0.72710(15) 0.0529(14) Uani 1 1 d .
H140 H 0.7308 1.0063 0.7073 0.064 Uiso 1 1 calc R
C141 C 0.9590(2) 0.9060(2) 0.92735(14) 0.0439(12) Uani 1 1 d .
C142 C 1.0211(2) 0.9137(2) 0.93455(14) 0.0471(12) Uani 1 1 d .
C143 C 1.0472(2) 0.8477(2) 0.93859(14) 0.0519(13) Uani 1 1 d .
C144 C 1.0002(2) 0.7998(2) 0.93368(14) 0.0498(13) Uani 1 1 d .
C145 C 0.9460(2) 0.8353(2) 0.92528(15) 0.0498(13) Uani 1 1 d .
C146 C 0.9140(2) 0.9607(2) 0.92598(16) 0.0659(15) Uani 1 1 d .
H14A H 0.8750 0.9417 0.9207 0.099 Uiso 1 1 calc R
H14B H 0.9207 0.9917 0.9032 0.099 Uiso 1 1 calc R
H14C H 0.9173 0.9842 0.9531 0.099 Uiso 1 1 calc R
C147 C 1.0537(2) 0.9785(2) 0.94455(16) 0.0687(16) Uani 1 1 d .
H14D H 1.0956 0.9699 0.9479 0.103 Uiso 1 1 calc R
H14E H 1.0416 0.9972 0.9708 0.103 Uiso 1 1 calc R
H14F H 1.0447 1.0098 0.9213 0.103 Uiso 1 1 calc R
C148 C 1.1111(2) 0.8336(3) 0.95394(16) 0.0769(18) Uani 1 1 d .
H14G H 1.1334 0.8748 0.9543 0.115 Uiso 1 1 calc R
H14H H 1.1272 0.8020 0.9348 0.115 Uiso 1 1 calc R
H14I H 1.1135 0.8149 0.9825 0.115 Uiso 1 1 calc R
C149 C 1.0061(3) 0.7256(2) 0.94344(17) 0.0818(19) Uani 1 1 d .
H14J H 0.9681 0.7042 0.9376 0.123 Uiso 1 1 calc R
H14K H 1.0200 0.7195 0.9733 0.123 Uiso 1 1 calc R
H14L H 1.0338 0.7058 0.9256 0.123 Uiso 1 1 calc R
C150 C 0.8844(2) 0.8058(3) 0.92069(18) 0.0751(17) Uani 1 1 d .
H15A H 0.8558 0.8413 0.9152 0.113 Uiso 1 1 calc R
H15B H 0.8772 0.7828 0.9469 0.113 Uiso 1 1 calc R
H15C H 0.8808 0.7744 0.8971 0.113 Uiso 1 1 calc R
C151 C 1.00623(19) 0.8125(2) 0.77719(14) 0.0461(12) Uani 1 1 d .
H15D H 1.0137 0.7772 0.7568 0.055 Uiso 1 1 calc R
H15E H 0.9710 0.8371 0.7660 0.055 Uiso 1 1 calc R
C152 C 1.0591(2) 0.8599(2) 0.78322(17) 0.0704(16) Uani 1 1 d .
H15F H 1.0572 0.8921 0.7596 0.084 Uiso 1 1 calc R
H15G H 1.0956 0.8342 0.7827 0.084 Uiso 1 1 calc R
C153 C 1.05212(19) 0.7087(2) 0.83352(16) 0.0462(12) Uani 1 1 d .
C154 C 1.0505(2) 0.6557(2) 0.80436(19) 0.0662(16) Uani 1 1 d .
H154 H 1.0178 0.6508 0.7841 0.079 Uiso 1 1 calc R
C155 C 1.0972(3) 0.6096(2) 0.8051(2) 0.0778(18) Uani 1 1 d .
H155 H 1.0966 0.5759 0.7843 0.093 Uiso 1 1 calc R
C156 C 1.1433(3) 0.6139(3) 0.8357(2) 0.0810(19) Uani 1 1 d .
H156 H 1.1735 0.5821 0.8370 0.097 Uiso 1 1 calc R
C157 C 1.1450(3) 0.6649(3) 0.8646(2) 0.092(2) Uani 1 1 d .
H157 H 1.1771 0.6685 0.8855 0.110 Uiso 1 1 calc R
C158 C 1.0999(2) 0.7118(2) 0.86367(18) 0.0673(17) Uani 1 1 d .
H158 H 1.1021 0.7463 0.8840 0.081 Uiso 1 1 calc R
C159 C 0.92570(19) 0.7279(2) 0.81936(16) 0.0501(13) Uani 1 1 d .
C160 C 0.9162(2) 0.6706(2) 0.8422(2) 0.0705(17) Uani 1 1 d .
H160 H 0.9464 0.6532 0.8615 0.085 Uiso 1 1 calc R
C161 C 0.8609(3) 0.6379(3) 0.8368(2) 0.097(2) Uani 1 1 d .
H161 H 0.8538 0.6004 0.8534 0.116 Uiso 1 1 calc R
C162 C 0.8171(3) 0.6618(3) 0.8065(3) 0.111(3) Uani 1 1 d .
H162 H 0.7806 0.6401 0.8024 0.133 Uiso 1 1 calc R
C163 C 0.8277(3) 0.7161(3) 0.7831(3) 0.099(3) Uani 1 1 d .
H163 H 0.7986 0.7310 0.7621 0.119 Uiso 1 1 calc R
C164 C 0.8807(2) 0.7509(2) 0.78919(19) 0.0693(17) Uani 1 1 d .
H164 H 0.8864 0.7896 0.7732 0.083 Uiso 1 1 calc R
C165 C 1.0496(2) 0.9935(2) 0.81784(16) 0.0492(13) Uani 1 1 d .
C166 C 1.0071(3) 1.0334(2) 0.83412(17) 0.0658(17) Uani 1 1 d .
H166 H 0.9822 1.0151 0.8532 0.079 Uiso 1 1 calc R
C167 C 1.0011(3) 1.1011(3) 0.8221(2) 0.098(3) Uani 1 1 d .
H167 H 0.9728 1.1282 0.8334 0.118 Uiso 1 1 calc R
C168 C 1.0375(4) 1.1267(3) 0.7937(3) 0.112(4) Uani 1 1 d .
H168 H 1.0342 1.1721 0.7863 0.134 Uiso 1 1 calc R
C169 C 1.0783(4) 1.0885(4) 0.7760(2) 0.109(3) Uani 1 1 d .
H169 H 1.1014 1.1068 0.7557 0.131 Uiso 1 1 calc R
C170 C 1.0850(3) 1.0215(3) 0.78856(18) 0.0744(18) Uani 1 1 d .
H170 H 1.1137 0.9951 0.7772 0.089 Uiso 1 1 calc R
C171 C 1.1398(2) 0.9090(2) 0.85250(17) 0.0570(14) Uani 1 1 d .
C172 C 1.1649(2) 0.9664(3) 0.87214(17) 0.0693(16) Uani 1 1 d .
H172 H 1.1413 1.0043 0.8743 0.083 Uiso 1 1 calc R
C173 C 1.2241(3) 0.9691(4) 0.8887(2) 0.108(2) Uani 1 1 d .
H173 H 1.2406 1.0081 0.9014 0.130 Uiso 1 1 calc R
C174 C 1.2574(3) 0.9114(4) 0.8853(3) 0.156(4) Uani 1 1 d .
H174 H 1.2966 0.9111 0.8975 0.187 Uiso 1 1 calc R
C175 C 1.2355(3) 0.8558(4) 0.8654(3) 0.160(5) Uani 1 1 d .
H175 H 1.2598 0.8188 0.8619 0.192 Uiso 1 1 calc R
C176 C 1.1766(3) 0.8544(3) 0.8501(3) 0.105(3) Uani 1 1 d .
H176 H 1.1610 0.8148 0.8376 0.127 Uiso 1 1 calc R
C177 C 0.93748(18) 0.89431(19) 0.83840(13) 0.0363(11) Uani 1 1 d .
C178 C 0.89698(19) 0.9182(2) 0.81447(14) 0.0415(12) Uani 1 1 d .
C179 C 0.85144(18) 0.9459(2) 0.78455(13) 0.0372(11) Uani 1 1 d .
C180 C 0.8146(2) 0.9981(2) 0.79663(15) 0.0530(14) Uani 1 1 d .
H180 H 0.8205 1.0175 0.8239 0.064 Uiso 1 1 calc R
C181 C 0.7697(2) 1.0199(2) 0.76712(16) 0.0618(15) Uani 1 1 d .
H181 H 0.7444 1.0540 0.7746 0.074 Uiso 1 1 calc R

loop_
_atom_site_aniso_label
_atom_site_aniso_U_11
_atom_site_aniso_U_22
_atom_site_aniso_U_33
_atom_site_aniso_U_23
_atom_site_aniso_U_13
_atom_site_aniso_U_12
Fe1 0.0425(4) 0.0382(3) 0.0292(4) -0.0002(3) 0.0015(3) 0.0032(3)
Fe2 0.0328(3) 0.0314(3) 0.0313(4) 0.0010(3) 0.0028(3) 0.0029(2)
P1 0.0368(6) 0.0465(6) 0.0351(8) 0.0060(5) 0.0044(5) 0.0031(5)
P2 0.0391(7) 0.0408(6) 0.0462(9) -0.0027(5) 0.0047(6) -0.0007(5)
P3 0.0402(6) 0.0332(6) 0.0407(8) -0.0028(5) 0.0057(5) 0.0000(5)
P4 0.0446(7) 0.0343(6) 0.0432(8) -0.0002(5) 0.0112(6) -0.0019(5)
N1 0.038(2) 0.0346(18) 0.040(3) 0.0011(16) 0.0037(18) 0.0070(15)
C1 0.066(4) 0.049(3) 0.050(4) 0.014(2) -0.002(3) 0.004(3)
C2 0.069(4) 0.053(3) 0.043(4) 0.007(2) -0.010(3) 0.022(3)
C3 0.052(3) 0.063(3) 0.042(3) 0.006(2) -0.008(3) 0.014(3)
C4 0.062(3) 0.053(3) 0.037(3) 0.001(2) -0.009(3) 0.005(3)
C5 0.066(3) 0.057(3) 0.022(3) 0.014(2) 0.008(2) 0.009(3)
C6 0.117(5) 0.048(3) 0.085(5) 0.016(3) 0.000(4) -0.007(3)
C7 0.102(5) 0.075(4) 0.084(5) 0.005(3) -0.001(4) 0.046(3)
C8 0.053(3) 0.095(4) 0.091(5) 0.004(3) -0.020(3) 0.011(3)
C9 0.084(4) 0.079(4) 0.051(4) -0.017(3) -0.015(3) 0.005(3)
C10 0.098(5) 0.080(4) 0.045(4) 0.020(3) 0.025(3) 0.011(3)
C11 0.055(3) 0.126(5) 0.050(4) 0.039(3) -0.009(3) -0.014(3)
C12 0.044(3) 0.071(3) 0.038(3) -0.005(2) -0.006(2) 0.010(2)
C13 0.048(3) 0.063(3) 0.040(3) -0.006(3) 0.016(2) -0.004(2)
C14 0.074(4) 0.078(4) 0.074(5) 0.004(3) 0.037(3) -0.002(3)
C15 0.109(6) 0.109(5) 0.071(6) -0.009(4) 0.054(4) -0.036(4)
C16 0.080(5) 0.132(6) 0.094(6) -0.043(5) 0.053(4) -0.029(5)
C17 0.065(4) 0.093(5) 0.102(6) -0.037(4) 0.034(4) -0.003(4)
C18 0.052(3) 0.072(4) 0.071(5) -0.023(3) 0.012(3) -0.008(3)
C19 0.055(3) 0.038(3) 0.069(4) 0.005(2) 0.024(3) 0.007(2)
C20 0.087(4) 0.051(3) 0.067(4) -0.004(3) -0.011(3) 0.000(3)
C21 0.133(7) 0.070(4) 0.126(7) -0.032(4) 0.026(5) -0.016(4)
C22 0.176(11) 0.112(8) 0.377(18) -0.137(9) 0.140(12) -0.061(7)
C23 0.157(9) 0.068(5) 0.45(2) -0.061(8) 0.148(12) 0.020(6)
C24 0.082(5) 0.059(4) 0.243(10) -0.014(5) 0.066(5) 0.007(4)
C25 0.051(3) 0.043(3) 0.051(3) 0.005(2) 0.019(2) 0.005(2)
C26 0.091(4) 0.057(3) 0.040(4) 0.000(3) 0.007(3) 0.024(3)
C27 0.152(7) 0.077(4) 0.040(4) -0.012(3) 0.016(4) 0.034(4)
C28 0.127(7) 0.089(5) 0.082(6) 0.008(4) 0.045(5) 0.052(5)
C29 0.067(4) 0.105(5) 0.111(6) 0.010(5) 0.032(4) 0.032(4)
C30 0.056(4) 0.071(4) 0.098(5) -0.011(3) 0.018(3) 0.007(3)
C31 0.056(3) 0.050(3) 0.089(5) -0.005(3) 0.024(3) -0.005(3)
C32 0.071(4) 0.056(3) 0.108(6) 0.004(3) 0.016(4) -0.012(3)
C33 0.086(5) 0.092(5) 0.162(8) 0.011(5) 0.048(5) -0.023(4)
C34 0.113(7) 0.099(6) 0.275(14) -0.090(7) 0.073(7) -0.056(5)
C35 0.152(8) 0.139(7) 0.336(16) -0.156(9) 0.159(9) -0.096(6)
C36 0.084(5) 0.098(5) 0.172(8) -0.080(5) 0.053(5) -0.040(4)
C37 0.045(3) 0.034(2) 0.041(3) 0.000(2) 0.000(2) 0.0047(19)
C38 0.050(3) 0.038(2) 0.042(3) -0.004(2) -0.001(2) 0.005(2)
C39 0.039(2) 0.028(2) 0.036(3) -0.0036(19) 0.005(2) 0.0029(18)
C40 0.048(3) 0.051(3) 0.042(3) -0.003(2) -0.004(2) 0.017(2)
C41 0.048(3) 0.045(3) 0.026(3) -0.001(2) 0.006(2) 0.001(2)
C42 0.048(3) 0.043(2) 0.033(3) 0.002(2) -0.002(2) 0.000(2)
C43 0.044(3) 0.048(3) 0.034(3) 0.001(2) -0.002(2) 0.004(2)
C44 0.059(3) 0.035(2) 0.028(3) 0.0085(19) 0.009(2) 0.006(2)
C45 0.048(3) 0.051(3) 0.029(3) 0.005(2) 0.008(2) -0.001(2)
C46 0.058(3) 0.057(3) 0.052(4) -0.002(2) 0.005(3) 0.013(2)
C47 0.063(3) 0.067(3) 0.048(4) -0.015(3) -0.003(3) -0.008(3)
C48 0.057(3) 0.073(3) 0.067(4) 0.003(3) -0.014(3) 0.012(3)
C49 0.077(4) 0.055(3) 0.064(4) 0.018(3) 0.006(3) 0.006(3)
C50 0.049(3) 0.076(3) 0.062(4) 0.003(3) 0.014(3) -0.010(3)
C51 0.061(3) 0.047(3) 0.041(3) -0.005(2) 0.006(2) -0.004(2)
C52 0.090(4) 0.065(3) 0.051(4) -0.002(3) 0.014(3) -0.016(3)
C53 0.053(3) 0.040(3) 0.052(3) -0.003(2) 0.017(2) -0.001(2)
C54 0.056(3) 0.058(3) 0.085(4) -0.010(3) 0.007(3) 0.018(3)
C55 0.067(4) 0.083(4) 0.131(7) 0.000(4) 0.004(4) 0.028(3)
C56 0.105(6) 0.053(4) 0.158(8) 0.001(4) 0.055(5) 0.031(4)
C57 0.106(5) 0.051(3) 0.101(6) -0.016(3) 0.049(4) 0.010(4)
C58 0.078(4) 0.046(3) 0.076(4) -0.008(3) 0.020(3) 0.003(3)
C59 0.045(3) 0.042(3) 0.048(3) -0.008(2) 0.006(2) -0.006(2)
C60 0.063(3) 0.055(3) 0.064(4) -0.002(3) 0.006(3) -0.013(3)
C61 0.091(5) 0.071(4) 0.085(5) -0.004(3) 0.019(4) -0.034(4)
C62 0.065(4) 0.093(5) 0.114(6) -0.023(4) 0.012(4) -0.035(4)
C63 0.051(3) 0.086(4) 0.102(5) -0.031(4) -0.008(3) -0.006(3)
C64 0.060(3) 0.050(3) 0.070(4) -0.016(3) -0.006(3) -0.004(2)
C65 0.051(3) 0.038(2) 0.043(3) 0.003(2) -0.001(2) -0.005(2)
C66 0.067(3) 0.040(3) 0.060(4) -0.001(2) -0.003(3) 0.002(2)
C67 0.098(5) 0.040(3) 0.085(5) -0.008(3) -0.014(4) 0.005(3)
C68 0.101(5) 0.036(3) 0.096(6) 0.008(3) -0.028(4) -0.013(3)
C69 0.096(5) 0.063(4) 0.108(6) 0.031(4) 0.005(4) -0.030(4)
C70 0.070(4) 0.054(3) 0.081(5) 0.015(3) 0.016(3) -0.007(3)
C71 0.049(3) 0.060(3) 0.092(5) 0.012(3) 0.032(3) 0.007(3)
C72 0.061(4) 0.147(7) 0.194(10) -0.070(6) 0.033(5) 0.014(4)
C73 0.084(6) 0.165(8) 0.310(15) -0.058(9) 0.016(8) 0.061(6)
C74 0.047(4) 0.140(7) 0.167(10) 0.010(6) -0.006(5) 0.004(4)
C75 0.083(6) 0.216(10) 0.107(8) -0.031(7) 0.025(5) 0.024(6)
C76 0.052(4) 0.218(9) 0.079(6) -0.002(5) 0.007(4) 0.007(5)
C77 0.045(3) 0.034(2) 0.025(3) -0.0036(18) 0.009(2) 0.0051(19)
C78 0.046(3) 0.043(2) 0.031(3) -0.003(2) 0.000(2) 0.009(2)
C79 0.043(3) 0.036(2) 0.031(3) 0.0009(19) 0.000(2) 0.0049(19)
C80 0.063(3) 0.070(3) 0.038(3) -0.012(3) 0.004(3) 0.028(3)
C81 0.059(3) 0.072(3) 0.053(4) -0.009(3) 0.005(3) 0.037(3)
Fe21 0.0436(4) 0.0393(3) 0.0313(4) 0.0013(3) -0.0023(3) 0.0061(3)
Fe22 0.0335(3) 0.0368(3) 0.0293(4) -0.0003(3) 0.0022(3) 0.0021(3)
P101 0.0396(7) 0.0470(7) 0.0349(8) 0.0036(5) 0.0017(6) 0.0034(5)
P102 0.0418(7) 0.0439(6) 0.0420(8) 0.0026(6) -0.0013(6) 0.0006(5)
P103 0.0358(6) 0.0346(6) 0.0449(8) -0.0055(5) 0.0070(5) -0.0027(5)
P104 0.0422(7) 0.0378(6) 0.0389(8) -0.0027(5) 0.0079(6) -0.0047(5)
N101 0.042(2) 0.0430(19) 0.029(2) -0.0048(16) 0.0004(17) 0.0099(16)
C101 0.067(4) 0.043(3) 0.053(4) 0.016(2) -0.007(3) 0.007(2)
C102 0.067(3) 0.046(3) 0.041(3) 0.001(2) -0.009(3) 0.019(3)
C103 0.058(3) 0.048(3) 0.038(3) 0.007(2) -0.011(3) 0.014(2)
C104 0.064(3) 0.050(3) 0.033(3) -0.001(2) -0.004(3) 0.013(3)
C105 0.069(4) 0.055(3) 0.038(4) 0.014(2) 0.000(3) 0.017(3)
C106 0.116(5) 0.050(3) 0.107(5) 0.015(3) -0.013(4) -0.009(3)
C107 0.098(4) 0.069(4) 0.071(4) -0.010(3) -0.007(4) 0.042(3)
C108 0.060(3) 0.076(3) 0.075(4) 0.001(3) -0.026(3) 0.010(3)
C109 0.091(4) 0.076(4) 0.040(4) -0.009(3) -0.009(3) 0.021(3)
C110 0.079(4) 0.101(4) 0.062(5) 0.032(3) 0.025(3) 0.010(3)
C111 0.053(3) 0.053(3) 0.062(4) 0.021(2) -0.005(3) 0.008(2)
C112 0.046(3) 0.058(3) 0.042(3) 0.007(2) -0.003(2) 0.010(2)
C113 0.050(3) 0.064(3) 0.037(3) -0.005(3) 0.009(2) -0.005(2)
C114 0.082(4) 0.078(4) 0.055(5) 0.007(3) 0.032(3) -0.003(3)
C115 0.111(6) 0.098(5) 0.078(6) 0.004(4) 0.052(4) -0.022(4)
C116 0.087(5) 0.112(6) 0.096(6) -0.033(5) 0.057(4) -0.019(4)
C117 0.076(5) 0.089(5) 0.104(6) -0.033(4) 0.030(4) -0.001(4)
C118 0.055(3) 0.075(4) 0.056(4) -0.008(3) 0.012(3) -0.003(3)
C119 0.050(3) 0.039(2) 0.053(4) 0.006(2) 0.008(2) 0.004(2)
C120 0.055(3) 0.056(3) 0.063(4) -0.008(3) -0.011(3) 0.002(2)
C121 0.072(4) 0.063(3) 0.083(5) -0.012(3) -0.012(4) 0.001(3)
C122 0.117(6) 0.074(4) 0.081(5) -0.029(4) -0.006(5) -0.006(4)
C123 0.113(6) 0.080(4) 0.119(7) -0.043(4) 0.025(5) 0.009(4)
C124 0.070(4) 0.061(3) 0.098(5) -0.021(3) 0.016(3) 0.000(3)
C125 0.045(3) 0.048(3) 0.055(4) 0.008(2) 0.006(2) 0.005(2)
C126 0.073(4) 0.056(3) 0.041(4) 0.012(3) 0.013(3) 0.012(3)
C127 0.106(5) 0.077(4) 0.047(4) 0.008(3) 0.016(4) 0.022(4)
C128 0.118(6) 0.083(4) 0.070(5) 0.016(4) 0.053(4) 0.042(4)
C129 0.059(4) 0.107(5) 0.102(6) 0.024(4) 0.036(4) 0.025(4)
C130 0.042(3) 0.074(3) 0.080(4) 0.002(3) 0.014(3) 0.005(3)
C131 0.050(3) 0.046(3) 0.073(4) 0.004(3) -0.008(3) -0.002(2)
C132 0.083(5) 0.071(4) 0.113(6) 0.021(4) 0.007(4) -0.025(3)
C133 0.098(6) 0.091(5) 0.173(9) 0.020(5) -0.012(6) -0.035(4)
C134 0.100(6) 0.056(4) 0.192(10) -0.001(5) -0.033(7) -0.028(4)
C135 0.085(5) 0.060(4) 0.133(7) -0.031(4) -0.033(5) 0.007(3)
C136 0.058(3) 0.056(3) 0.084(5) -0.012(3) -0.013(3) -0.003(3)
C137 0.047(3) 0.043(2) 0.040(3) 0.000(2) -0.007(2) 0.008(2)
C138 0.051(3) 0.045(3) 0.046(4) -0.002(2) -0.007(3) 0.010(2)
C139 0.043(3) 0.040(2) 0.039(3) -0.003(2) -0.004(2) 0.005(2)
C140 0.049(3) 0.055(3) 0.052(4) -0.009(2) -0.009(3) 0.020(2)
C141 0.056(3) 0.055(3) 0.021(3) -0.004(2) 0.009(2) 0.005(2)
C142 0.055(3) 0.059(3) 0.026(3) -0.006(2) -0.003(2) -0.003(2)
C143 0.046(3) 0.074(3) 0.034(3) 0.002(2) -0.008(2) 0.007(3)
C144 0.062(3) 0.058(3) 0.030(3) 0.009(2) 0.007(2) 0.009(2)
C145 0.044(3) 0.068(3) 0.038(3) 0.005(2) 0.009(2) -0.001(2)
C146 0.071(4) 0.084(4) 0.045(4) -0.007(3) 0.016(3) 0.026(3)
C147 0.080(4) 0.078(4) 0.047(4) -0.025(3) 0.001(3) -0.012(3)
C148 0.056(3) 0.119(5) 0.052(4) -0.003(3) -0.017(3) 0.019(3)
C149 0.110(5) 0.070(4) 0.067(4) 0.024(3) 0.013(4) 0.016(3)
C150 0.060(4) 0.107(4) 0.062(4) 0.000(3) 0.027(3) -0.011(3)
C151 0.050(3) 0.053(3) 0.036(3) -0.010(2) 0.009(2) -0.001(2)
C152 0.089(4) 0.063(3) 0.064(4) -0.020(3) 0.030(3) -0.021(3)
C153 0.044(3) 0.036(2) 0.061(4) -0.001(2) 0.015(2) 0.002(2)
C154 0.057(3) 0.052(3) 0.090(5) -0.017(3) 0.009(3) -0.003(3)
C155 0.079(4) 0.048(3) 0.112(6) -0.023(3) 0.039(4) 0.005(3)
C156 0.069(4) 0.070(4) 0.107(6) 0.002(4) 0.023(4) 0.024(3)
C157 0.072(4) 0.094(4) 0.104(6) -0.016(4) -0.011(4) 0.030(4)
C158 0.052(3) 0.058(3) 0.090(5) -0.016(3) -0.005(3) 0.017(3)
C159 0.045(3) 0.038(3) 0.070(4) -0.020(2) 0.018(3) -0.006(2)
C160 0.066(4) 0.051(3) 0.099(5) -0.011(3) 0.029(3) -0.014(3)
C161 0.083(5) 0.059(4) 0.154(8) -0.028(4) 0.050(5) -0.028(4)
C162 0.047(4) 0.079(5) 0.211(10) -0.063(5) 0.032(5) -0.020(4)
C163 0.050(4) 0.075(4) 0.171(8) -0.060(5) -0.005(4) 0.000(3)
C164 0.044(3) 0.059(3) 0.103(5) -0.036(3) -0.005(3) -0.001(3)
C165 0.059(3) 0.036(2) 0.051(4) 0.002(2) -0.008(3) -0.013(2)
C166 0.090(4) 0.039(3) 0.064(4) -0.005(3) -0.014(3) -0.002(3)
C167 0.147(7) 0.043(4) 0.094(6) -0.010(3) -0.039(5) 0.016(4)
C168 0.182(9) 0.044(4) 0.096(7) 0.016(4) -0.055(7) -0.029(5)
C169 0.148(8) 0.084(5) 0.086(6) 0.030(5) -0.029(5) -0.069(5)
C170 0.082(4) 0.064(4) 0.075(5) 0.021(3) -0.005(3) -0.028(3)
C171 0.046(3) 0.055(3) 0.073(4) 0.012(3) 0.018(3) 0.000(2)
C172 0.047(3) 0.082(4) 0.076(4) -0.006(3) -0.008(3) -0.011(3)
C173 0.061(4) 0.135(6) 0.124(6) -0.009(5) -0.021(4) -0.028(4)
C174 0.049(4) 0.130(7) 0.280(12) 0.031(7) -0.029(6) 0.009(5)
C175 0.048(4) 0.097(6) 0.325(14) -0.018(7) -0.038(6) -0.001(4)
C176 0.056(4) 0.065(4) 0.192(8) 0.010(4) -0.004(4) -0.003(3)
C177 0.040(2) 0.038(2) 0.031(3) -0.0052(19) 0.003(2) 0.0033(19)
C178 0.049(3) 0.043(2) 0.033(3) -0.009(2) 0.004(2) 0.004(2)
C179 0.036(2) 0.046(2) 0.029(3) -0.003(2) 0.002(2) 0.0055(19)
C180 0.059(3) 0.056(3) 0.043(3) -0.018(2) -0.004(3) 0.019(2)
C181 0.070(4) 0.056(3) 0.058(4) -0.012(3) -0.001(3) 0.033(3)

loop_
_atom_type_symbol
_atom_type_description
_atom_type_scat_dispersion_real
_atom_type_scat_dispersion_imag
_atom_type_scat_source
C C 0.0033 0.0016 'International Tables Vol C Tables 4.2.6.8 and 6.1.1.4'
H H 0.0000 0.0000 'International Tables Vol C Tables 4.2.6.8 and 6.1.1.4'
N N 0.0061 0.0033 'International Tables Vol C Tables 4.2.6.8 and 6.1.1.4'
P P 0.1023 0.0942 'International Tables Vol C Tables 4.2.6.8 and 6.1.1.4'
Fe Fe 0.3463 0.8444 'International Tables Vol C Tables 4.2.6.8 and 6.1.1.4'

loop_
_geom_angle_atom_site_label_1
_geom_angle_atom_site_label_2
_geom_angle_atom_site_label_3
_geom_angle
C37 Fe1 C1 98.73(19)
C37 Fe1 C2 88.08(18)
C1 Fe1 C2 39.36(19)
C37 Fe1 C4 152.53(18)
C1 Fe1 C4 66.07(18)
C2 Fe1 C4 65.52(18)
C37 Fe1 C5 136.64(18)
C1 Fe1 C5 39.26(18)
C2 Fe1 C5 65.4(2)
C4 Fe1 C5 39.07(18)
C37 Fe1 C3 115.04(19)
C1 Fe1 C3 65.99(19)
C2 Fe1 C3 39.29(17)
C4 Fe1 C3 38.64(18)
C5 Fe1 C3 65.1(2)
C37 Fe1 P1 82.02(13)
C1 Fe1 P1 167.67(15)
C2 Fe1 P1 128.71(17)
C4 Fe1 P1 108.01(13)
C5 Fe1 P1 141.34(14)
C3 Fe1 P1 102.44(14)
C37 Fe1 P2 84.72(13)
C1 Fe1 P2 107.45(15)
C2 Fe1 P2 144.22(16)
C4 Fe1 P2 120.96(15)
C5 Fe1 P2 97.22(14)
C3 Fe1 P2 159.52(15)
P1 Fe1 P2 84.88(5)
C77 Fe2 C45 95.33(17)
C77 Fe2 C41 88.44(16)
C45 Fe2 C41 40.01(16)
C77 Fe2 C42 117.96(16)
C45 Fe2 C42 66.19(17)
C41 Fe2 C42 38.89(16)
C77 Fe2 C44 132.29(18)
C45 Fe2 C44 39.26(16)
C41 Fe2 C44 65.64(16)
C42 Fe2 C44 65.12(15)
C77 Fe2 C43 154.14(17)
C45 Fe2 C43 66.19(16)
C41 Fe2 C43 65.74(16)
C42 Fe2 C43 39.13(15)
C44 Fe2 C43 38.82(15)
C77 Fe2 P4 83.93(14)
C45 Fe2 P4 166.01(12)
C41 Fe2 P4 126.05(12)
C42 Fe2 P4 101.78(13)
C44 Fe2 P4 143.77(13)
C43 Fe2 P4 109.52(13)
C77 Fe2 P3 83.76(12)
C45 Fe2 P3 109.29(12)
C41 Fe2 P3 147.43(12)
C42 Fe2 P3 157.71(11)
C44 Fe2 P3 97.12(12)
C43 Fe2 P3 118.59(12)
P4 Fe2 P3 84.56(5)
C13 P1 C19 96.5(2)
C13 P1 C11 100.0(2)
C19 P1 C11 105.2(2)
C13 P1 Fe1 122.49(16)
C19 P1 Fe1 121.45(17)
C11 P1 Fe1 108.26(17)
C12 P2 C31 105.1(2)
C12 P2 C25 99.7(2)
C31 P2 C25 100.4(2)
C12 P2 Fe1 108.20(15)
C31 P2 Fe1 118.34(17)
C25 P2 Fe1 122.51(15)
C59 P3 C53 102.5(2)
C59 P3 C51 103.1(2)
C53 P3 C51 101.1(2)
C59 P3 Fe2 117.70(15)
C53 P3 Fe2 120.47(15)
C51 P3 Fe2 109.48(14)
C71 P4 C65 100.4(2)
C71 P4 C52 103.9(3)
C65 P4 C52 98.4(2)
C71 P4 Fe2 121.01(18)
C65 P4 Fe2 121.62(18)
C52 P4 Fe2 108.03(17)
C79 N1 C39 118.7(3)
C5 C1 C2 107.5(4)
C5 C1 C6 128.2(5)
C2 C1 C6 124.1(5)
C5 C1 Fe1 71.3(3)
C2 C1 Fe1 70.9(3)
C6 C1 Fe1 127.0(3)
C1 C2 C3 108.1(5)
C1 C2 C7 125.8(5)
C3 C2 C7 125.9(5)
C1 C2 Fe1 69.7(3)
C3 C2 Fe1 71.1(2)
C7 C2 Fe1 128.9(4)
C4 C3 C2 107.8(5)
C4 C3 C8 125.6(5)
C2 C3 C8 125.8(5)
C4 C3 Fe1 70.1(2)
C2 C3 Fe1 69.6(2)
C8 C3 Fe1 133.4(4)
C3 C4 C5 108.3(4)
C3 C4 C9 125.3(5)
C5 C4 C9 125.1(5)
C3 C4 Fe1 71.3(3)
C5 C4 Fe1 70.7(2)
C9 C4 Fe1 134.3(3)
C1 C5 C4 108.3(5)
C1 C5 C10 125.3(5)
C4 C5 C10 125.9(5)
C1 C5 Fe1 69.4(3)
C4 C5 Fe1 70.3(3)
C10 C5 Fe1 132.6(3)
C1 C6 H6A 109.5
C1 C6 H6B 109.5
H6A C6 H6B 109.5
C1 C6 H6C 109.5
H6A C6 H6C 109.5
H6B C6 H6C 109.5
C2 C7 H7A 109.5
C2 C7 H7B 109.5
H7A C7 H7B 109.5
C2 C7 H7C 109.5
H7A C7 H7C 109.5
H7B C7 H7C 109.5
C3 C8 H8A 109.5
C3 C8 H8B 109.5
H8A C8 H8B 109.5
C3 C8 H8C 109.5
H8A C8 H8C 109.5
H8B C8 H8C 109.5
C4 C9 H9A 109.5
C4 C9 H9B 109.5
H9A C9 H9B 109.5
C4 C9 H9C 109.5
H9A C9 H9C 109.5
H9B C9 H9C 109.5
C5 C10 H10A 109.5
C5 C10 H10B 109.5
H10A C10 H10B 109.5
C5 C10 H10C 109.5
H10A C10 H10C 109.5
H10B C10 H10C 109.5
C12 C11 P1 114.3(3)
C12 C11 H11A 108.7
P1 C11 H11A 108.7
C12 C11 H11B 108.7
P1 C11 H11B 108.7
H11A C11 H11B 107.6
C11 C12 P2 109.8(3)
C11 C12 H12A 109.7
P2 C12 H12A 109.7
C11 C12 H12B 109.7
P2 C12 H12B 109.7
H12A C12 H12B 108.2
C18 C13 C14 117.7(5)
C18 C13 P1 122.1(4)
C14 C13 P1 120.2(4)
C15 C14 C13 122.0(6)
C15 C14 H14 119.0
C13 C14 H14 119.0
C16 C15 C14 119.0(7)
C16 C15 H15 120.5
C14 C15 H15 120.5
C15 C16 C17 120.7(6)
C15 C16 H16 119.6
C17 C16 H16 119.6
C16 C17 C18 119.8(6)
C16 C17 H17 120.1
C18 C17 H17 120.1
C13 C18 C17 120.7(6)
C13 C18 H18 119.6
C17 C18 H18 119.6
C24 C19 C20 118.1(5)
C24 C19 P1 122.1(5)
C20 C19 P1 119.8(4)
C21 C20 C19 124.3(6)
C21 C20 H20 117.9
C19 C20 H20 117.9
C22 C21 C20 117.2(8)
C22 C21 H21 121.4
C20 C21 H21 121.4
C21 C22 C23 121.4(8)
C21 C22 H22 119.3
C23 C22 H22 119.3
C22 C23 C24 120.5(8)
C22 C23 H23 119.7
C24 C23 H23 119.7
C19 C24 C23 118.4(7)
C19 C24 H24 120.8
C23 C24 H24 120.8
C26 C25 C30 118.4(5)
C26 C25 P2 120.6(4)
C30 C25 P2 120.9(4)
C27 C26 C25 120.7(5)
C27 C26 H26 119.7
C25 C26 H26 119.7
C28 C27 C26 121.1(6)
C28 C27 H27 119.4
C26 C27 H27 119.4
C29 C28 C27 119.4(6)
C29 C28 H28 120.3
C27 C28 H28 120.3
C28 C29 C30 120.3(6)
C28 C29 H29 119.9
C30 C29 H29 119.9
C25 C30 C29 120.2(5)
C25 C30 H30 119.9
C29 C30 H30 119.9
C36 C31 C32 117.7(5)
C36 C31 P2 121.2(5)
C32 C31 P2 121.0(4)
C31 C32 C33 122.2(6)
C31 C32 H32 118.9
C33 C32 H32 118.9
C34 C33 C32 118.1(7)
C34 C33 H33 121.0
C32 C33 H33 121.0
C35 C34 C33 120.8(7)
C35 C34 H34 119.6
C33 C34 H34 119.6
C34 C35 C36 120.2(8)
C34 C35 H35 119.9
C36 C35 H35 119.9
C31 C36 C35 120.8(7)
C31 C36 H36 119.6
C35 C36 H36 119.6
C38 C37 Fe1 175.7(4)
C37 C38 C39 173.1(4)
N1 C39 C40 121.2(4)
N1 C39 C38 117.4(4)
C40 C39 C38 121.3(4)
C81 C40 C39 119.7(4)
C81 C40 H40 120.2
C39 C40 H40 120.2
C42 C41 C45 107.7(4)
C42 C41 C46 126.0(4)
C45 C41 C46 126.1(4)
C42 C41 Fe2 70.9(3)
C45 C41 Fe2 69.0(3)
C46 C41 Fe2 129.9(3)
C41 C42 C43 109.0(4)
C41 C42 C47 125.2(4)
C43 C42 C47 125.0(4)
C41 C42 Fe2 70.2(2)
C43 C42 Fe2 71.3(2)
C47 C42 Fe2 132.9(3)
C44 C43 C42 106.7(4)
C44 C43 C48 125.5(4)
C42 C43 C48 126.2(4)
C44 C43 Fe2 69.8(2)
C42 C43 Fe2 69.6(2)
C48 C43 Fe2 136.5(3)
C45 C44 C43 109.3(3)
C45 C44 C49 124.7(4)
C43 C44 C49 125.2(4)
C45 C44 Fe2 69.0(2)
C43 C44 Fe2 71.4(2)
C49 C44 Fe2 133.7(3)
C44 C45 C41 107.2(4)
C44 C45 C50 127.4(4)
C41 C45 C50 125.2(4)
C44 C45 Fe2 71.7(3)
C41 C45 Fe2 71.0(3)
C50 C45 Fe2 126.2(3)
C41 C46 H46A 109.5
C41 C46 H46B 109.5
H46A C46 H46B 109.5
C41 C46 H46C 109.5
H46A C46 H46C 109.5
H46B C46 H46C 109.5
C42 C47 H47A 109.5
C42 C47 H47B 109.5
H47A C47 H47B 109.5
C42 C47 H47C 109.5
H47A C47 H47C 109.5
H47B C47 H47C 109.5
C43 C48 H48A 109.5
C43 C48 H48B 109.5
H48A C48 H48B 109.5
C43 C48 H48C 109.5
H48A C48 H48C 109.5
H48B C48 H48C 109.5
C44 C49 H49A 109.5
C44 C49 H49B 109.5
H49A C49 H49B 109.5
C44 C49 H49C 109.5
H49A C49 H49C 109.5
H49B C49 H49C 109.5
C45 C50 H50A 109.5
C45 C50 H50B 109.5
H50A C50 H50B 109.5
C45 C50 H50C 109.5
H50A C50 H50C 109.5
H50B C50 H50C 109.5
C52 C51 P3 113.0(3)
C52 C51 H51A 109.0
P3 C51 H51A 109.0
C52 C51 H51B 109.0
P3 C51 H51B 109.0
H51A C51 H51B 107.8
C51 C52 P4 111.8(3)
C51 C52 H52A 109.3
P4 C52 H52A 109.3
C51 C52 H52B 109.3
P4 C52 H52B 109.3
H52A C52 H52B 107.9
C54 C53 C58 117.6(4)
C54 C53 P3 118.8(3)
C58 C53 P3 123.3(4)
C53 C54 C55 121.5(5)
C53 C54 H54 119.3
C55 C54 H54 119.3
C56 C55 C54 119.6(6)
C56 C55 H55 120.2
C54 C55 H55 120.2
C57 C56 C55 120.3(6)
C57 C56 H56 119.9
C55 C56 H56 119.9
C56 C57 C58 119.7(6)
C56 C57 H57 120.1
C58 C57 H57 120.1
C53 C58 C57 121.3(5)
C53 C58 H58 119.4
C57 C58 H58 119.4
C60 C59 C64 117.6(4)
C60 C59 P3 121.4(3)
C64 C59 P3 120.7(3)
C59 C60 C61 121.2(5)
C59 C60 H60 119.4
C61 C60 H60 119.4
C62 C61 C60 119.7(6)
C62 C61 H61 120.2
C60 C61 H61 120.2
C63 C62 C61 119.8(6)
C63 C62 H62 120.1
C61 C62 H62 120.1
C62 C63 C64 121.6(6)
C62 C63 H63 119.2
C64 C63 H63 119.2
C63 C64 C59 120.1(5)
C63 C64 H64 119.9
C59 C64 H64 119.9
C66 C65 C70 118.8(4)
C66 C65 P4 120.1(4)
C70 C65 P4 120.9(4)
C65 C66 C67 120.2(6)
C65 C66 H66 119.9
C67 C66 H66 119.9
C68 C67 C66 119.6(6)
C68 C67 H67 120.2
C66 C67 H67 120.2
C69 C68 C67 120.8(5)
C69 C68 H68 119.6
C67 C68 H68 119.6
C68 C69 C70 120.8(6)
C68 C69 H69 119.6
C70 C69 H69 119.6
C65 C70 C69 119.8(6)
C65 C70 H70 120.1
C69 C70 H70 120.1
C76 C71 C72 117.6(6)
C76 C71 P4 121.6(5)
C72 C71 P4 120.7(5)
C71 C72 C73 119.3(8)
C71 C72 H72 120.4
C73 C72 H72 120.4
C74 C73 C72 121.4(10)
C74 C73 H73 119.3
C72 C73 H73 119.3
C75 C74 C73 121.0(8)
C75 C74 H74 119.5
C73 C74 H74 119.5
C74 C75 C76 117.2(8)
C74 C75 H75 121.4
C76 C75 H75 121.4
C71 C76 C75 123.3(8)
C71 C76 H76 118.3
C75 C76 H76 118.3
C78 C77 Fe2 179.7(4)
C77 C78 C79 175.1(4)
N1 C79 C80 122.1(4)
N1 C79 C78 116.6(4)
C80 C79 C78 121.2(4)
C81 C80 C79 118.5(4)
C81 C80 H80 120.8
C79 C80 H80 120.8
C80 C81 C40 119.7(4)
C80 C81 H81 120.1
C40 C81 H81 120.1
C137 Fe21 C101 96.80(19)
C137 Fe21 C105 135.21(19)
C101 Fe21 C105 39.94(18)
C137 Fe21 C102 86.81(18)
C101 Fe21 C102 39.11(19)
C105 Fe21 C102 65.9(2)
C137 Fe21 C104 152.12(17)
C101 Fe21 C104 66.30(18)
C105 Fe21 C104 38.93(18)
C102 Fe21 C104 65.99(17)
C137 Fe21 C103 114.56(18)
C101 Fe21 C103 65.84(18)
C105 Fe21 C103 65.4(2)
C102 Fe21 C103 39.28(16)
C104 Fe21 C103 39.14(18)
C137 Fe21 P102 81.71(13)
C101 Fe21 P102 107.64(15)
C105 Fe21 P102 98.91(14)
C102 Fe21 P102 143.07(14)
C104 Fe21 P102 123.62(15)
C103 Fe21 P102 162.55(16)
C137 Fe21 P101 87.32(14)
C101 Fe21 P101 166.38(14)
C105 Fe21 P101 137.47(14)
C102 Fe21 P101 128.78(16)
C104 Fe21 P101 104.58(13)
C103 Fe21 P101 100.64(13)
P102 Fe21 P101 85.76(4)
C177 Fe22 C145 95.36(18)
C177 Fe22 C144 132.87(19)
C145 Fe22 C144 39.38(17)
C177 Fe22 C141 87.26(17)
C145 Fe22 C141 39.76(17)
C144 Fe22 C141 65.60(17)
C177 Fe22 C142 115.65(17)
C145 Fe22 C142 66.08(18)
C144 Fe22 C142 65.49(17)
C141 Fe22 C142 38.61(17)
C177 Fe22 C143 152.47(19)
C145 Fe22 C143 66.08(18)
C144 Fe22 C143 38.94(17)
C141 Fe22 C143 65.39(17)
C142 Fe22 C143 39.27(16)
C177 Fe22 P104 86.52(14)
C145 Fe22 P104 165.20(14)
C144 Fe22 P104 140.59(14)
C141 Fe22 P104 125.97(13)
C142 Fe22 P104 99.87(14)
C143 Fe22 P104 106.44(14)
C177 Fe22 P103 83.69(12)
C145 Fe22 P103 109.26(14)
C144 Fe22 P103 98.18(13)
C141 Fe22 P103 146.61(13)
C142 Fe22 P103 160.04(12)
C143 Fe22 P103 120.77(13)
P104 Fe22 P103 85.53(5)
C113 P101 C119 98.2(2)
C113 P101 C111 102.6(2)
C119 P101 C111 102.1(2)
C113 P101 Fe21 120.41(16)
C119 P101 Fe21 120.70(15)
C111 P101 Fe21 109.96(15)
C112 P102 C125 97.9(2)
C112 P102 C131 103.6(2)
C125 P102 C131 99.8(2)
C112 P102 Fe21 106.17(15)
C125 P102 Fe21 123.81(15)
C131 P102 Fe21 121.64(15)
C151 P103 C159 103.3(2)
C151 P103 C153 100.9(2)
C159 P103 C153 102.8(2)
C151 P103 Fe22 106.93(14)
C159 P103 Fe22 119.08(15)
C153 P103 Fe22 121.09(15)
C165 P104 C171 98.3(2)
C165 P104 C152 102.8(2)
C171 P104 C152 101.8(2)
C165 P104 Fe22 120.69(19)
C171 P104 Fe22 119.85(16)
C152 P104 Fe22 110.48(17)
C179 N101 C139 118.6(3)
C102 C101 C105 108.0(4)
C102 C101 C106 124.6(5)
C105 C101 C106 127.1(5)
C102 C101 Fe21 71.5(3)
C105 C101 Fe21 70.9(3)
C106 C101 Fe21 128.0(3)
C101 C102 C103 107.9(5)
C101 C102 C107 126.2(5)
C103 C102 C107 125.6(5)
C101 C102 Fe21 69.4(2)
C103 C102 Fe21 70.8(2)
C107 C102 Fe21 129.1(3)
C104 C103 C102 108.2(5)
C104 C103 C108 125.6(4)
C102 C103 C108 125.6(5)
C104 C103 Fe21 70.3(2)
C102 C103 Fe21 69.9(2)
C108 C103 Fe21 132.4(3)
C105 C104 C103 107.7(4)
C105 C104 C109 126.0(5)
C103 C104 C109 124.9(5)
C105 C104 Fe21 70.1(3)
C103 C104 Fe21 70.6(3)
C109 C104 Fe21 134.9(3)
C104 C105 C101 108.1(5)
C104 C105 C110 125.8(5)
C101 C105 C110 125.5(5)
C104 C105 Fe21 71.0(3)
C101 C105 Fe21 69.2(3)
C110 C105 Fe21 132.4(3)
C101 C106 H10D 109.5
C101 C106 H10E 109.5
H10D C106 H10E 109.5
C101 C106 H10F 109.5
H10D C106 H10F 109.5
H10E C106 H10F 109.5
C102 C107 H10G 109.5
C102 C107 H10H 109.5
H10G C107 H10H 109.5
C102 C107 H10I 109.5
H10G C107 H10I 109.5
H10H C107 H10I 109.5
C103 C108 H10J 109.5
C103 C108 H10K 109.5
H10J C108 H10K 109.5
C103 C108 H10L 109.5
H10J C108 H10L 109.5
H10K C108 H10L 109.5
C104 C109 H10M 109.5
C104 C109 H10N 109.5
H10M C109 H10N 109.5
C104 C109 H10O 109.5
H10M C109 H10O 109.5
H10N C109 H10O 109.5
C105 C110 H11C 109.5
C105 C110 H11D 109.5
H11C C110 H11D 109.5
C105 C110 H11E 109.5
H11C C110 H11E 109.5
H11D C110 H11E 109.5
C112 C111 P101 108.9(3)
C112 C111 H11F 109.9
P101 C111 H11F 109.9
C112 C111 H11G 109.9
P101 C111 H11G 109.9
H11F C111 H11G 108.3
C111 C112 P102 107.7(3)
C111 C112 H11H 110.2
P102 C112 H11H 110.2
C111 C112 H11I 110.2
P102 C112 H11I 110.2
H11H C112 H11I 108.5
C118 C113 C114 118.6(5)
C118 C113 P101 120.9(4)
C114 C113 P101 120.4(4)
C113 C114 C115 121.0(6)
C113 C114 H114 119.5
C115 C114 H114 119.5
C116 C115 C114 119.8(6)
C116 C115 H115 120.1
C114 C115 H115 120.1
C117 C116 C115 120.6(6)
C117 C116 H116 119.7
C115 C116 H116 119.7
C116 C117 C118 119.4(6)
C116 C117 H117 120.3
C118 C117 H117 120.3
C113 C118 C117 120.5(5)
C113 C118 H118 119.7
C117 C118 H118 119.7
C120 C119 C124 117.8(4)
C120 C119 P101 120.7(4)
C124 C119 P101 121.3(4)
C119 C120 C121 121.8(5)
C119 C120 H120 119.1
C121 C120 H120 119.1
C122 C121 C120 120.3(6)
C122 C121 H121 119.8
C120 C121 H121 119.8
C121 C122 C123 119.8(5)
C121 C122 H122 120.1
C123 C122 H122 120.1
C122 C123 C124 120.7(6)
C122 C123 H123 119.7
C124 C123 H123 119.7
C119 C124 C123 119.4(6)
C119 C124 H124 120.3
C123 C124 H124 120.3
C126 C125 C130 117.4(5)
C126 C125 P102 120.3(4)
C130 C125 P102 121.8(4)
C127 C126 C125 121.5(5)
C127 C126 H126 119.2
C125 C126 H126 119.2
C128 C127 C126 120.2(6)
C128 C127 H127 119.9
C126 C127 H127 119.9
C127 C128 C129 119.8(6)
C127 C128 H128 120.1
C129 C128 H128 120.1
C130 C129 C128 120.1(6)
C130 C129 H129 120.0
C128 C129 H129 120.0
C129 C130 C125 120.9(5)
C129 C130 H130 119.5
C125 C130 H130 119.5
C132 C131 C136 119.3(5)
C132 C131 P102 120.3(5)
C136 C131 P102 120.4(4)
C131 C132 C133 120.4(7)
C131 C132 H132 119.8
C133 C132 H132 119.8
C134 C133 C132 119.7(8)
C134 C133 H133 120.2
C132 C133 H133 120.2
C135 C134 C133 121.1(7)
C135 C134 H134 119.4
C133 C134 H134 119.4
C134 C135 C136 119.7(7)
C134 C135 H135 120.1
C136 C135 H135 120.1
C135 C136 C131 119.7(6)
C135 C136 H136 120.2
C131 C136 H136 120.2
C138 C137 Fe21 177.4(5)
C137 C138 C139 175.4(4)
N101 C139 C140 121.6(4)
N101 C139 C138 116.2(4)
C140 C139 C138 122.1(4)
C181 C140 C139 118.7(4)
C181 C140 H140 120.6
C139 C140 H140 120.6
C142 C141 C145 108.1(4)
C142 C141 C146 126.5(4)
C145 C141 C146 125.2(4)
C142 C141 Fe22 71.1(3)
C145 C141 Fe22 68.4(3)
C146 C141 Fe22 130.2(3)
C141 C142 C143 108.1(4)
C141 C142 C147 126.1(4)
C143 C142 C147 124.9(4)
C141 C142 Fe22 70.3(2)
C143 C142 Fe22 70.4(2)
C147 C142 Fe22 133.3(4)
C144 C143 C142 107.6(4)
C144 C143 C148 126.6(4)
C142 C143 C148 124.9(4)
C144 C143 Fe22 70.0(2)
C142 C143 Fe22 70.3(2)
C148 C143 Fe22 134.0(4)
C145 C144 C143 108.3(4)
C145 C144 C149 125.5(5)
C143 C144 C149 125.5(4)
C145 C144 Fe22 68.6(2)
C143 C144 Fe22 71.0(3)
C149 C144 Fe22 134.0(4)
C144 C145 C141 107.9(4)
C144 C145 C150 127.0(4)
C141 C145 C150 124.7(4)
C144 C145 Fe22 72.0(3)
C141 C145 Fe22 71.9(3)
C150 C145 Fe22 127.7(3)
C141 C146 H14A 109.5
C141 C146 H14B 109.5
H14A C146 H14B 109.5
C141 C146 H14C 109.5
H14A C146 H14C 109.5
H14B C146 H14C 109.5
C142 C147 H14D 109.5
C142 C147 H14E 109.5
H14D C147 H14E 109.5
C142 C147 H14F 109.5
H14D C147 H14F 109.5
H14E C147 H14F 109.5
C143 C148 H14G 109.5
C143 C148 H14H 109.5
H14G C148 H14H 109.5
C143 C148 H14I 109.5
H14G C148 H14I 109.5
H14H C148 H14I 109.5
C144 C149 H14J 109.5
C144 C149 H14K 109.5
H14J C149 H14K 109.5
C144 C149 H14L 109.5
H14J C149 H14L 109.5
H14K C149 H14L 109.5
C145 C150 H15A 109.5
C145 C150 H15B 109.5
H15A C150 H15B 109.5
C145 C150 H15C 109.5
H15A C150 H15C 109.5
H15B C150 H15C 109.5
C152 C151 P103 107.9(3)
C152 C151 H15D 110.1
P103 C151 H15D 110.1
C152 C151 H15E 110.1
P103 C151 H15E 110.1
H15D C151 H15E 108.4
C151 C152 P104 110.7(4)
C151 C152 H15F 109.5
P104 C152 H15F 109.5
C151 C152 H15G 109.5
P104 C152 H15G 109.5
H15F C152 H15G 108.1
C158 C153 C154 117.1(4)
C158 C153 P103 120.8(3)
C154 C153 P103 122.0(4)
C153 C154 C155 120.8(5)
C153 C154 H154 119.6
C155 C154 H154 119.6
C156 C155 C154 120.2(5)
C156 C155 H155 119.9
C154 C155 H155 119.9
C155 C156 C157 119.4(5)
C155 C156 H156 120.3
C157 C156 H156 120.3
C156 C157 C158 121.0(6)
C156 C157 H157 119.5
C158 C157 H157 119.5
C153 C158 C157 121.4(5)
C153 C158 H158 119.3
C157 C158 H158 119.3
C160 C159 C164 118.7(5)
C160 C159 P103 120.5(4)
C164 C159 P103 120.7(4)
C159 C160 C161 120.1(6)
C159 C160 H160 119.9
C161 C160 H160 119.9
C162 C161 C160 119.8(6)
C162 C161 H161 120.1
C160 C161 H161 120.1
C163 C162 C161 119.5(6)
C163 C162 H162 120.2
C161 C162 H162 120.2
C162 C163 C164 121.8(7)
C162 C163 H163 119.1
C164 C163 H163 119.1
C163 C164 C159 119.9(6)
C163 C164 H164 120.1
C159 C164 H164 120.1
C166 C165 C170 118.6(5)
C166 C165 P104 121.0(4)
C170 C165 P104 120.5(4)
C165 C166 C167 120.5(6)
C165 C166 H166 119.7
C167 C166 H166 119.7
C168 C167 C166 118.8(7)
C168 C167 H167 120.6
C166 C167 H167 120.6
C169 C168 C167 122.3(7)
C169 C168 H168 118.8
C167 C168 H168 118.8
C168 C169 C170 118.8(8)
C168 C169 H169 120.6
C170 C169 H169 120.6
C165 C170 C169 120.9(7)
C165 C170 H170 119.5
C169 C170 H170 119.5
C176 C171 C172 116.5(5)
C176 C171 P104 122.5(4)
C172 C171 P104 120.8(4)
C171 C172 C173 122.3(5)
C171 C172 H172 118.8
C173 C172 H172 118.8
C174 C173 C172 117.0(6)
C174 C173 H173 121.5
C172 C173 H173 121.5
C175 C174 C173 122.5(7)
C175 C174 H174 118.8
C173 C174 H174 118.8
C174 C175 C176 118.9(7)
C174 C175 H175 120.6
C176 C175 H175 120.6
C175 C176 C171 122.6(6)
C175 C176 H176 118.7
C171 C176 H176 118.7
C178 C177 Fe22 178.8(4)
C177 C178 C179 176.9(5)
N101 C179 C180 122.0(4)
N101 C179 C178 116.8(4)
C180 C179 C178 121.2(4)
C181 C180 C179 118.3(4)
C181 C180 H180 120.8
C179 C180 H180 120.8
C140 C181 C180 120.7(4)
C140 C181 H181 119.6
C180 C181 H181 119.6

loop_
_geom_bond_atom_site_label_1
_geom_bond_atom_site_label_2
_geom_bond_distance
Fe1 C37 1.887(5)
Fe1 C1 2.108(5)
Fe1 C2 2.123(4)
Fe1 C4 2.128(4)
Fe1 C5 2.133(5)
Fe1 C3 2.143(4)
Fe1 P1 2.1744(13)
Fe1 P2 2.1745(12)
Fe2 C77 1.886(4)
Fe2 C45 2.098(5)
Fe2 C41 2.124(4)
Fe2 C42 2.133(4)
Fe2 C44 2.134(4)
Fe2 C43 2.155(4)
Fe2 P4 2.1775(14)
Fe2 P3 2.1784(12)
P1 C13 1.846(5)
P1 C19 1.847(5)
P1 C11 1.861(4)
P2 C12 1.832(5)
P2 C31 1.837(5)
P2 C25 1.847(5)
P3 C59 1.829(4)
P3 C53 1.846(4)
P3 C51 1.849(5)
P4 C71 1.794(5)
P4 C65 1.838(4)
P4 C52 1.867(5)
N1 C79 1.346(5)
N1 C39 1.357(4)
C1 C5 1.425(6)
C1 C2 1.425(7)
C1 C6 1.503(6)
C2 C3 1.434(6)
C2 C7 1.506(7)
C3 C4 1.413(7)
C3 C8 1.499(7)
C4 C5 1.425(6)
C4 C9 1.499(6)
C5 C10 1.501(7)
C6 H6A 0.9600
C6 H6B 0.9600
C6 H6C 0.9600
C7 H7A 0.9600
C7 H7B 0.9600
C7 H7C 0.9600
C8 H8A 0.9600
C8 H8B 0.9600
C8 H8C 0.9600
C9 H9A 0.9600
C9 H9B 0.9600
C9 H9C 0.9600
C10 H10A 0.9600
C10 H10B 0.9600
C10 H10C 0.9600
C11 C12 1.507(6)
C11 H11A 0.9700
C11 H11B 0.9700
C12 H12A 0.9700
C12 H12B 0.9700
C13 C18 1.368(6)
C13 C14 1.379(7)
C14 C15 1.377(8)
C14 H14 0.9300
C15 C16 1.352(8)
C15 H15 0.9300
C16 C17 1.365(8)
C16 H16 0.9300
C17 C18 1.386(8)
C17 H17 0.9300
C18 H18 0.9300
C19 C24 1.350(7)
C19 C20 1.386(6)
C20 C21 1.345(7)
C20 H20 0.9300
C21 C22 1.340(11)
C21 H21 0.9300
C22 C23 1.371(13)
C22 H22 0.9300
C23 C24 1.401(10)
C23 H23 0.9300
C24 H24 0.9300
C25 C26 1.377(6)
C25 C30 1.391(6)
C26 C27 1.372(7)
C26 H26 0.9300
C27 C28 1.368(8)
C27 H27 0.9300
C28 C29 1.364(8)
C28 H28 0.9300
C29 C30 1.394(7)
C29 H29 0.9300
C30 H30 0.9300
C31 C36 1.360(7)
C31 C32 1.388(7)
C32 C33 1.393(7)
C32 H32 0.9300
C33 C34 1.369(10)
C33 H33 0.9300
C34 C35 1.359(12)
C34 H34 0.9300
C35 C36 1.397(8)
C35 H35 0.9300
C36 H36 0.9300
C37 C38 1.219(6)
C38 C39 1.426(6)
C39 C40 1.391(6)
C40 C81 1.377(6)
C40 H40 0.9300
C41 C42 1.417(6)
C41 C45 1.444(6)
C41 C46 1.501(6)
C42 C43 1.436(5)
C42 C47 1.506(5)
C43 C44 1.425(6)
C43 C48 1.492(5)
C44 C45 1.422(6)
C44 C49 1.506(5)
C45 C50 1.496(6)
C46 H46A 0.9600
C46 H46B 0.9600
C46 H46C 0.9600
C47 H47A 0.9600
C47 H47B 0.9600
C47 H47C 0.9600
C48 H48A 0.9600
C48 H48B 0.9600
C48 H48C 0.9600
C49 H49A 0.9600
C49 H49B 0.9600
C49 H49C 0.9600
C50 H50A 0.9600
C50 H50B 0.9600
C50 H50C 0.9600
C51 C52 1.506(6)
C51 H51A 0.9700
C51 H51B 0.9700
C52 H52A 0.9700
C52 H52B 0.9700
C53 C54 1.368(6)
C53 C58 1.381(6)
C54 C55 1.385(7)
C54 H54 0.9300
C55 C56 1.368(8)
C55 H55 0.9300
C56 C57 1.356(8)
C56 H56 0.9300
C57 C58 1.385(7)
C57 H57 0.9300
C58 H58 0.9300
C59 C60 1.386(6)
C59 C64 1.396(6)
C60 C61 1.397(7)
C60 H60 0.9300
C61 C62 1.372(8)
C61 H61 0.9300
C62 C63 1.349(8)
C62 H62 0.9300
C63 C64 1.387(7)
C63 H63 0.9300
C64 H64 0.9300
C65 C66 1.380(6)
C65 C70 1.383(7)
C66 C67 1.391(6)
C66 H66 0.9300
C67 C68 1.365(8)
C67 H67 0.9300
C68 C69 1.336(8)
C68 H68 0.9300
C69 C70 1.388(7)
C69 H69 0.9300
C70 H70 0.9300
C71 C76 1.314(8)
C71 C72 1.389(8)
C72 C73 1.395(9)
C72 H72 0.9300
C73 C74 1.339(11)
C73 H73 0.9300
C74 C75 1.325(10)
C74 H74 0.9300
C75 C76 1.447(9)
C75 H75 0.9300
C76 H76 0.9300
C77 C78 1.217(5)
C78 C79 1.431(5)
C79 C80 1.405(6)
C80 C81 1.371(6)
C80 H80 0.9300
C81 H81 0.9300
Fe21 C137 1.886(5)
Fe21 C101 2.096(4)
Fe21 C105 2.119(5)
Fe21 C102 2.122(4)
Fe21 C104 2.131(4)
Fe21 C103 2.135(4)
Fe21 P102 2.1913(12)
Fe21 P101 2.1918(13)
Fe22 C177 1.883(4)
Fe22 C145 2.081(5)
Fe22 C144 2.126(4)
Fe22 C141 2.128(5)
Fe22 C142 2.137(4)
Fe22 C143 2.139(4)
Fe22 P104 2.1782(14)
Fe22 P103 2.1784(12)
P101 C113 1.841(5)
P101 C119 1.858(4)
P101 C111 1.867(4)
P102 C112 1.839(4)
P102 C125 1.843(5)
P102 C131 1.843(5)
P103 C151 1.834(5)
P103 C159 1.839(4)
P103 C153 1.844(4)
P104 C165 1.834(4)
P104 C171 1.840(5)
P104 C152 1.844(5)
N101 C179 1.345(5)
N101 C139 1.352(4)
C101 C102 1.412(7)
C101 C105 1.440(7)
C101 C106 1.515(6)
C102 C103 1.431(6)
C102 C107 1.496(7)
C103 C104 1.429(7)
C103 C108 1.505(6)
C104 C105 1.416(6)
C104 C109 1.493(6)
C105 C110 1.500(7)
C106 H10D 0.9600
C106 H10E 0.9600
C106 H10F 0.9600
C107 H10G 0.9600
C107 H10H 0.9600
C107 H10I 0.9600
C108 H10J 0.9600
C108 H10K 0.9600
C108 H10L 0.9600
C109 H10M 0.9600
C109 H10N 0.9600
C109 H10O 0.9600
C110 H11C 0.9600
C110 H11D 0.9600
C110 H11E 0.9600
C111 C112 1.515(6)
C111 H11F 0.9700
C111 H11G 0.9700
C112 H11H 0.9700
C112 H11I 0.9700
C113 C118 1.370(6)
C113 C114 1.377(6)
C114 C115 1.385(8)
C114 H114 0.9300
C115 C116 1.362(8)
C115 H115 0.9300
C116 C117 1.361(8)
C116 H116 0.9300
C117 C118 1.407(8)
C117 H117 0.9300
C118 H118 0.9300
C119 C120 1.382(6)
C119 C124 1.385(7)
C120 C121 1.383(6)
C120 H120 0.9300
C121 C122 1.327(8)
C121 H121 0.9300
C122 C123 1.383(8)
C122 H122 0.9300
C123 C124 1.394(7)
C123 H123 0.9300
C124 H124 0.9300
C125 C126 1.385(6)
C125 C130 1.396(6)
C126 C127 1.380(7)
C126 H126 0.9300
C127 C128 1.361(8)
C127 H127 0.9300
C128 C129 1.383(8)
C128 H128 0.9300
C129 C130 1.378(7)
C129 H129 0.9300
C130 H130 0.9300
C131 C132 1.373(8)
C131 C136 1.397(7)
C132 C133 1.392(8)
C132 H132 0.9300
C133 C134 1.365(11)
C133 H133 0.9300
C134 C135 1.365(10)
C134 H134 0.9300
C135 C136 1.394(7)
C135 H135 0.9300
C136 H136 0.9300
C137 C138 1.207(6)
C138 C139 1.441(6)
C139 C140 1.406(6)
C140 C181 1.358(6)
C140 H140 0.9300
C141 C142 1.410(6)
C141 C145 1.432(6)
C141 C146 1.485(6)
C142 C143 1.437(6)
C142 C147 1.500(6)
C143 C144 1.422(6)
C143 C148 1.506(6)
C144 C145 1.418(6)
C144 C149 1.506(6)
C145 C150 1.507(6)
C146 H14A 0.9600
C146 H14B 0.9600
C146 H14C 0.9600
C147 H14D 0.9600
C147 H14E 0.9600
C147 H14F 0.9600
C148 H14G 0.9600
C148 H14H 0.9600
C148 H14I 0.9600
C149 H14J 0.9600
C149 H14K 0.9600
C149 H14L 0.9600
C150 H15A 0.9600
C150 H15B 0.9600
C150 H15C 0.9600
C151 C152 1.520(6)
C151 H15D 0.9700
C151 H15E 0.9700
C152 H15F 0.9700
C152 H15G 0.9700
C153 C158 1.364(6)
C153 C154 1.385(6)
C154 C155 1.398(7)
C154 H154 0.9300
C155 C156 1.347(7)
C155 H155 0.9300
C156 C157 1.350(8)
C156 H156 0.9300
C157 C158 1.379(7)
C157 H157 0.9300
C158 H158 0.9300
C159 C160 1.370(7)
C159 C164 1.393(6)
C160 C161 1.404(7)
C160 H160 0.9300
C161 C162 1.384(9)
C161 H161 0.9300
C162 C163 1.335(9)
C162 H162 0.9300
C163 C164 1.381(7)
C163 H163 0.9300
C164 H164 0.9300
C165 C166 1.378(7)
C165 C170 1.385(7)
C166 C167 1.397(7)
C166 H166 0.9300
C167 C168 1.363(11)
C167 H167 0.9300
C168 C169 1.350(11)
C168 H168 0.9300
C169 C170 1.390(8)
C169 H169 0.9300
C170 H170 0.9300
C171 C176 1.372(7)
C171 C172 1.388(6)
C172 C173 1.390(7)
C172 H172 0.9300
C173 C174 1.379(9)
C173 H173 0.9300
C174 C175 1.338(10)
C174 H174 0.9300
C175 C176 1.372(8)
C175 H175 0.9300
C176 H176 0.9300
C177 C178 1.220(5)
C178 C179 1.430(5)
C179 C180 1.403(6)
C180 C181 1.374(6)
C180 H180 0.9300
C181 H181 0.9300

loop_
_geom_torsion_atom_site_label_1
_geom_torsion_atom_site_label_2
_geom_torsion_atom_site_label_3
_geom_torsion_atom_site_label_4
_geom_torsion
C37 Fe1 P1 C13 55.8(2)
C1 Fe1 P1 C13 -38.6(7)
C2 Fe1 P1 C13 -25.2(2)
C4 Fe1 P1 C13 -97.9(2)
C5 Fe1 P1 C13 -123.7(3)
C3 Fe1 P1 C13 -58.2(2)
P2 Fe1 P1 C13 141.16(17)
C37 Fe1 P1 C19 178.9(2)
C1 Fe1 P1 C19 84.5(7)
C2 Fe1 P1 C19 97.9(3)
C4 Fe1 P1 C19 25.2(2)
C5 Fe1 P1 C19 -0.6(3)
C3 Fe1 P1 C19 64.9(2)
P2 Fe1 P1 C19 -95.75(18)
C37 Fe1 P1 C11 -59.5(2)
C1 Fe1 P1 C11 -153.9(7)
C2 Fe1 P1 C11 -140.5(3)
C4 Fe1 P1 C11 146.8(3)
C5 Fe1 P1 C11 121.0(3)
C3 Fe1 P1 C11 -173.5(3)
P2 Fe1 P1 C11 25.9(2)
C37 Fe1 P2 C12 47.7(2)
C1 Fe1 P2 C12 145.2(2)
C2 Fe1 P2 C12 126.9(3)
C4 Fe1 P2 C12 -142.7(2)
C5 Fe1 P2 C12 -175.9(2)
C3 Fe1 P2 C12 -147.0(4)
P1 Fe1 P2 C12 -34.77(16)
C37 Fe1 P2 C31 -71.6(3)
C1 Fe1 P2 C31 25.9(3)
C2 Fe1 P2 C31 7.7(4)
C4 Fe1 P2 C31 98.0(3)
C5 Fe1 P2 C31 64.8(3)
C3 Fe1 P2 C31 93.8(4)
P1 Fe1 P2 C31 -154.0(2)
C37 Fe1 P2 C25 162.5(2)
C1 Fe1 P2 C25 -100.0(2)
C2 Fe1 P2 C25 -118.2(3)
C4 Fe1 P2 C25 -27.9(2)
C5 Fe1 P2 C25 -61.1(2)
C3 Fe1 P2 C25 -32.2(4)
P1 Fe1 P2 C25 80.05(18)
C77 Fe2 P3 C59 -62.0(2)
C45 Fe2 P3 C59 31.5(2)
C41 Fe2 P3 C59 15.2(3)
C42 Fe2 P3 C59 105.6(4)
C44 Fe2 P3 C59 70.0(2)
C43 Fe2 P3 C59 104.3(2)
P4 Fe2 P3 C59 -146.44(17)
C77 Fe2 P3 C53 171.7(2)
C45 Fe2 P3 C53 -94.9(2)
C41 Fe2 P3 C53 -111.2(3)
C42 Fe2 P3 C53 -20.8(4)
C44 Fe2 P3 C53 -56.4(2)
C43 Fe2 P3 C53 -22.1(2)
P4 Fe2 P3 C53 87.19(18)
C77 Fe2 P3 C51 55.3(2)
C45 Fe2 P3 C51 148.8(2)
C41 Fe2 P3 C51 132.4(3)
C42 Fe2 P3 C51 -137.1(4)
C44 Fe2 P3 C51 -172.8(2)
C43 Fe2 P3 C51 -138.5(2)
P4 Fe2 P3 C51 -29.19(16)
C77 Fe2 P4 C71 -171.1(3)
C45 Fe2 P4 C71 101.2(5)
C41 Fe2 P4 C71 105.3(3)
C42 Fe2 P4 C71 71.6(3)
C44 Fe2 P4 C71 7.8(3)
C43 Fe2 P4 C71 31.6(3)
P3 Fe2 P4 C71 -86.8(2)
C77 Fe2 P4 C65 60.74(19)
C45 Fe2 P4 C65 -26.9(5)
C41 Fe2 P4 C65 -22.9(2)
C42 Fe2 P4 C65 -56.6(2)
C44 Fe2 P4 C65 -120.4(2)
C43 Fe2 P4 C65 -96.5(2)
P3 Fe2 P4 C65 145.02(16)
C77 Fe2 P4 C52 -51.7(2)
C45 Fe2 P4 C52 -139.4(5)
C41 Fe2 P4 C52 -135.3(2)
C42 Fe2 P4 C52 -169.0(2)
C44 Fe2 P4 C52 127.2(3)
C43 Fe2 P4 C52 151.1(2)
P3 Fe2 P4 C52 32.62(18)
C37 Fe1 C1 C5 167.0(3)
C2 Fe1 C1 C5 -116.9(4)
C4 Fe1 C1 C5 -36.9(3)
C3 Fe1 C1 C5 -79.4(3)
P1 Fe1 C1 C5 -100.4(8)
P2 Fe1 C1 C5 79.8(3)
C37 Fe1 C1 C2 -76.1(3)
C4 Fe1 C1 C2 80.0(3)
C5 Fe1 C1 C2 116.9(4)
C3 Fe1 C1 C2 37.5(3)
P1 Fe1 C1 C2 16.5(9)
P2 Fe1 C1 C2 -163.2(3)
C37 Fe1 C1 C6 42.8(5)
C2 Fe1 C1 C6 118.8(7)
C4 Fe1 C1 C6 -161.2(6)
C5 Fe1 C1 C6 -124.2(7)
C3 Fe1 C1 C6 156.4(6)
P1 Fe1 C1 C6 135.3(6)
P2 Fe1 C1 C6 -44.4(5)
C5 C1 C2 C3 1.3(5)
C6 C1 C2 C3 176.7(4)
Fe1 C1 C2 C3 -61.0(3)
C5 C1 C2 C7 -173.7(4)
C6 C1 C2 C7 1.8(8)
Fe1 C1 C2 C7 124.0(5)
C5 C1 C2 Fe1 62.3(3)
C6 C1 C2 Fe1 -122.3(5)
C37 Fe1 C2 C1 106.3(3)
C4 Fe1 C2 C1 -81.5(3)
C5 Fe1 C2 C1 -38.4(3)
C3 Fe1 C2 C1 -118.5(5)
P1 Fe1 C2 C1 -175.5(2)
P2 Fe1 C2 C1 28.1(4)
C37 Fe1 C2 C3 -135.2(3)
C1 Fe1 C2 C3 118.5(5)
C4 Fe1 C2 C3 37.0(3)
C5 Fe1 C2 C3 80.1(3)
P1 Fe1 C2 C3 -57.1(4)
P2 Fe1 C2 C3 146.6(3)
C37 Fe1 C2 C7 -13.9(5)
C1 Fe1 C2 C7 -120.2(6)
C4 Fe1 C2 C7 158.3(6)
C5 Fe1 C2 C7 -158.6(6)
C3 Fe1 C2 C7 121.3(7)
P1 Fe1 C2 C7 64.3(5)
P2 Fe1 C2 C7 -92.1(6)
C1 C2 C3 C4 0.2(5)
C7 C2 C3 C4 175.1(4)
Fe1 C2 C3 C4 -60.0(3)
C1 C2 C3 C8 -170.4(5)
C7 C2 C3 C8 4.5(8)
Fe1 C2 C3 C8 129.4(5)
C1 C2 C3 Fe1 60.2(3)
C7 C2 C3 Fe1 -124.9(5)
C37 Fe1 C3 C4 169.7(3)
C1 Fe1 C3 C4 81.1(3)
C2 Fe1 C3 C4 118.7(5)
C5 Fe1 C3 C4 37.8(3)
P1 Fe1 C3 C4 -103.4(3)
P2 Fe1 C3 C4 5.9(6)
C37 Fe1 C3 C2 51.0(4)
C1 Fe1 C3 C2 -37.6(3)
C4 Fe1 C3 C2 -118.7(5)
C5 Fe1 C3 C2 -80.9(3)
P1 Fe1 C3 C2 137.9(3)
P2 Fe1 C3 C2 -112.9(4)
C37 Fe1 C3 C8 -69.6(5)
C1 Fe1 C3 C8 -158.2(6)
C2 Fe1 C3 C8 -120.6(7)
C4 Fe1 C3 C8 120.7(6)
C5 Fe1 C3 C8 158.5(6)
P1 Fe1 C3 C8 17.3(5)
P2 Fe1 C3 C8 126.6(5)
C2 C3 C4 C5 -1.6(5)
C8 C3 C4 C5 169.0(4)
Fe1 C3 C4 C5 -61.3(3)
C2 C3 C4 C9 -168.8(4)
C8 C3 C4 C9 1.8(8)
Fe1 C3 C4 C9 131.5(5)
C2 C3 C4 Fe1 59.7(3)
C8 C3 C4 Fe1 -129.7(5)
C37 Fe1 C4 C3 -20.5(6)
C1 Fe1 C4 C3 -80.9(3)
C2 Fe1 C4 C3 -37.6(3)
C5 Fe1 C4 C3 -118.0(4)
P1 Fe1 C4 C3 87.5(3)
P2 Fe1 C4 C3 -177.6(2)
C37 Fe1 C4 C5 97.5(5)
C1 Fe1 C4 C5 37.1(3)
C2 Fe1 C4 C5 80.5(3)
C3 Fe1 C4 C5 118.0(4)
P1 Fe1 C4 C5 -154.5(2)
P2 Fe1 C4 C5 -59.6(3)
C37 Fe1 C4 C9 -141.9(5)
C1 Fe1 C4 C9 157.7(6)
C2 Fe1 C4 C9 -159.0(6)
C5 Fe1 C4 C9 120.6(7)
C3 Fe1 C4 C9 -121.4(7)
P1 Fe1 C4 C9 -33.9(6)
P2 Fe1 C4 C9 61.0(6)
C2 C1 C5 C4 -2.3(5)
C6 C1 C5 C4 -177.5(4)
Fe1 C1 C5 C4 59.8(3)
C2 C1 C5 C10 169.6(4)
C6 C1 C5 C10 -5.5(7)
Fe1 C1 C5 C10 -128.3(4)
C2 C1 C5 Fe1 -62.0(3)
C6 C1 C5 Fe1 122.8(5)
C3 C4 C5 C1 2.4(5)
C9 C4 C5 C1 169.6(4)
Fe1 C4 C5 C1 -59.2(3)
C3 C4 C5 C10 -169.4(4)
C9 C4 C5 C10 -2.2(7)
Fe1 C4 C5 C10 128.9(4)
C3 C4 C5 Fe1 61.7(3)
C9 C4 C5 Fe1 -131.1(4)
C37 Fe1 C5 C1 -18.9(4)
C2 Fe1 C5 C1 38.5(3)
C4 Fe1 C5 C1 119.3(4)
C3 Fe1 C5 C1 81.9(3)
P1 Fe1 C5 C1 160.4(2)
P2 Fe1 C5 C1 -108.8(3)
C37 Fe1 C5 C4 -138.2(3)
C1 Fe1 C5 C4 -119.3(4)
C2 Fe1 C5 C4 -80.9(3)
C3 Fe1 C5 C4 -37.4(3)
P1 Fe1 C5 C4 41.0(4)
P2 Fe1 C5 C4 131.8(3)
C37 Fe1 C5 C10 100.7(5)
C1 Fe1 C5 C10 119.6(6)
C2 Fe1 C5 C10 158.0(6)
C4 Fe1 C5 C10 -121.1(6)
C3 Fe1 C5 C10 -158.5(6)
P1 Fe1 C5 C10 -80.1(5)
P2 Fe1 C5 C10 10.7(5)
C13 P1 C11 C12 -139.6(4)
C19 P1 C11 C12 120.9(4)
Fe1 P1 C11 C12 -10.3(5)
P1 C11 C12 P2 -16.3(5)
C31 P2 C12 C11 164.2(4)
C25 P2 C12 C11 -92.1(4)
Fe1 P2 C12 C11 36.9(4)
C19 P1 C13 C18 -136.0(4)
C11 P1 C13 C18 117.3(4)
Fe1 P1 C13 C18 -2.0(5)
C19 P1 C13 C14 45.7(4)
C11 P1 C13 C14 -61.0(5)
Fe1 P1 C13 C14 179.7(3)
C18 C13 C14 C15 2.7(8)
P1 C13 C14 C15 -178.9(5)
C13 C14 C15 C16 -1.1(10)
C14 C15 C16 C17 -0.2(11)
C15 C16 C17 C18 -0.2(10)
C14 C13 C18 C17 -3.2(8)
P1 C13 C18 C17 178.5(4)
C16 C17 C18 C13 2.0(9)
C13 P1 C19 C24 -129.3(6)
C11 P1 C19 C24 -27.1(6)
Fe1 P1 C19 C24 96.0(5)
C13 P1 C19 C20 49.3(4)
C11 P1 C19 C20 151.5(4)
Fe1 P1 C19 C20 -85.4(4)
C24 C19 C20 C21 0.7(9)
P1 C19 C20 C21 -177.9(6)
C19 C20 C21 C22 0.1(13)
C20 C21 C22 C23 -2.3(18)
C21 C22 C23 C24 4(2)
C20 C19 C24 C23 0.6(11)
P1 C19 C24 C23 179.2(7)
C22 C23 C24 C19 -2.7(17)
C12 P2 C25 C26 113.6(4)
C31 P2 C25 C26 -139.0(4)
Fe1 P2 C25 C26 -5.4(5)
C12 P2 C25 C30 -61.3(4)
C31 P2 C25 C30 46.2(5)
Fe1 P2 C25 C30 179.7(3)
C30 C25 C26 C27 0.7(8)
P2 C25 C26 C27 -174.3(4)
C25 C26 C27 C28 -1.1(9)
C26 C27 C28 C29 0.3(10)
C27 C28 C29 C30 1.0(11)
C26 C25 C30 C29 0.6(8)
P2 C25 C30 C29 175.6(5)
C28 C29 C30 C25 -1.4(10)
C12 P2 C31 C36 -45.3(6)
C25 P2 C31 C36 -148.4(5)
Fe1 P2 C31 C36 75.6(6)
C12 P2 C31 C32 137.0(5)
C25 P2 C31 C32 33.9(5)
Fe1 P2 C31 C32 -102.1(4)
C36 C31 C32 C33 -1.8(9)
P2 C31 C32 C33 175.9(5)
C31 C32 C33 C34 2.9(11)
C32 C33 C34 C35 -0.5(15)
C33 C34 C35 C36 -2.8(18)
C32 C31 C36 C35 -1.5(11)
P2 C31 C36 C35 -179.3(7)
C34 C35 C36 C31 3.9(16)
C1 Fe1 C37 C38 169(5)
C2 Fe1 C37 C38 131(5)
C4 Fe1 C37 C38 116(5)
C5 Fe1 C37 C38 -179(100)
C3 Fe1 C37 C38 102(5)
P1 Fe1 C37 C38 2(5)
P2 Fe1 C37 C38 -84(5)
Fe1 C37 C38 C39 7(9)
C79 N1 C39 C40 -0.7(6)
C79 N1 C39 C38 179.2(4)
C37 C38 C39 N1 59(4)
C37 C38 C39 C40 -121(4)
N1 C39 C40 C81 2.0(7)
C38 C39 C40 C81 -177.9(4)
C77 Fe2 C41 C42 -141.3(3)
C45 Fe2 C41 C42 118.5(3)
C44 Fe2 C41 C42 80.0(3)
C43 Fe2 C41 C42 37.2(2)
P4 Fe2 C41 C42 -60.0(3)
P3 Fe2 C41 C42 142.8(2)
C77 Fe2 C41 C45 100.2(2)
C42 Fe2 C41 C45 -118.5(3)
C44 Fe2 C41 C45 -38.5(2)
C43 Fe2 C41 C45 -81.3(2)
P4 Fe2 C41 C45 -178.47(18)
P3 Fe2 C41 C45 24.4(3)
C77 Fe2 C41 C46 -19.9(4)
C45 Fe2 C41 C46 -120.1(5)
C42 Fe2 C41 C46 121.4(5)
C44 Fe2 C41 C46 -158.6(4)
C43 Fe2 C41 C46 158.6(4)
P4 Fe2 C41 C46 61.4(4)
P3 Fe2 C41 C46 -95.7(4)
C45 C41 C42 C43 -1.6(5)
C46 C41 C42 C43 173.0(4)
Fe2 C41 C42 C43 -61.0(3)
C45 C41 C42 C47 -171.3(4)
C46 C41 C42 C47 3.2(7)
Fe2 C41 C42 C47 129.2(4)
C45 C41 C42 Fe2 59.5(3)
C46 C41 C42 Fe2 -126.0(4)
C77 Fe2 C42 C41 45.0(3)
C45 Fe2 C42 C41 -38.1(2)
C44 Fe2 C42 C41 -81.4(3)
C43 Fe2 C42 C41 -119.1(4)
P4 Fe2 C42 C41 134.3(2)
P3 Fe2 C42 C41 -121.0(3)
C77 Fe2 C42 C43 164.1(3)
C45 Fe2 C42 C43 81.0(3)
C41 Fe2 C42 C43 119.1(4)
C44 Fe2 C42 C43 37.7(3)
P4 Fe2 C42 C43 -106.5(3)
P3 Fe2 C42 C43 -1.9(5)
C77 Fe2 C42 C47 -75.1(5)
C45 Fe2 C42 C47 -158.2(5)
C41 Fe2 C42 C47 -120.1(5)
C44 Fe2 C42 C47 158.5(5)
C43 Fe2 C42 C47 120.8(6)
P4 Fe2 C42 C47 14.3(4)
P3 Fe2 C42 C47 118.9(4)
C41 C42 C43 C44 0.2(5)
C47 C42 C43 C44 170.0(4)
Fe2 C42 C43 C44 -60.2(3)
C41 C42 C43 C48 -166.3(4)
C47 C42 C43 C48 3.5(8)
Fe2 C42 C43 C48 133.3(5)
C41 C42 C43 Fe2 60.4(3)
C47 C42 C43 Fe2 -129.8(5)
C77 Fe2 C43 C44 84.1(4)
C45 Fe2 C43 C44 36.7(3)
C41 Fe2 C43 C44 80.7(3)
C42 Fe2 C43 C44 117.7(4)
P4 Fe2 C43 C44 -157.6(2)
P3 Fe2 C43 C44 -63.1(3)
C77 Fe2 C43 C42 -33.6(5)
C45 Fe2 C43 C42 -81.0(3)
C41 Fe2 C43 C42 -37.0(3)
C44 Fe2 C43 C42 -117.7(4)
P4 Fe2 C43 C42 84.7(3)
P3 Fe2 C43 C42 179.2(2)
C77 Fe2 C43 C48 -155.2(4)
C45 Fe2 C43 C48 157.4(5)
C41 Fe2 C43 C48 -158.6(5)
C42 Fe2 C43 C48 -121.6(6)
C44 Fe2 C43 C48 120.7(5)
P4 Fe2 C43 C48 -36.9(5)
P3 Fe2 C43 C48 57.6(5)
C42 C43 C44 C45 1.3(5)
C48 C43 C44 C45 167.9(4)
Fe2 C43 C44 C45 -58.8(3)
C42 C43 C44 C49 -169.1(4)
C48 C43 C44 C49 -2.5(7)
Fe2 C43 C44 C49 130.8(5)
C42 C43 C44 Fe2 60.1(3)
C48 C43 C44 Fe2 -133.3(5)
C77 Fe2 C44 C45 -23.9(3)
C41 Fe2 C44 C45 39.2(2)
C42 Fe2 C44 C45 82.2(3)
C43 Fe2 C44 C45 120.2(4)
P4 Fe2 C44 C45 157.6(2)
P3 Fe2 C44 C45 -111.9(2)
C77 Fe2 C44 C43 -144.1(3)
C45 Fe2 C44 C43 -120.2(4)
C41 Fe2 C44 C43 -81.0(3)
C42 Fe2 C44 C43 -38.0(2)
P4 Fe2 C44 C43 37.4(3)
P3 Fe2 C44 C43 127.9(2)
C77 Fe2 C44 C49 94.6(5)
C45 Fe2 C44 C49 118.5(5)
C41 Fe2 C44 C49 157.7(5)
C42 Fe2 C44 C49 -159.3(5)
C43 Fe2 C44 C49 -121.3(6)
P4 Fe2 C44 C49 -83.9(5)
P3 Fe2 C44 C49 6.6(5)
C43 C44 C45 C41 -2.3(5)
C49 C44 C45 C41 168.2(4)
Fe2 C44 C45 C41 -62.5(3)
C43 C44 C45 C50 -177.8(4)
C49 C44 C45 C50 -7.3(7)
Fe2 C44 C45 C50 122.0(5)
C43 C44 C45 Fe2 60.2(3)
C49 C44 C45 Fe2 -129.3(4)
C42 C41 C45 C44 2.3(5)
C46 C41 C45 C44 -172.2(4)
Fe2 C41 C45 C44 63.0(3)
C42 C41 C45 C50 177.9(4)
C46 C41 C45 C50 3.4(7)
Fe2 C41 C45 C50 -121.4(5)
C42 C41 C45 Fe2 -60.7(3)
C46 C41 C45 Fe2 124.8(4)
C77 Fe2 C45 C44 162.5(2)
C41 Fe2 C45 C44 -116.4(3)
C42 Fe2 C45 C44 -79.2(3)
C43 Fe2 C45 C44 -36.3(2)
P4 Fe2 C45 C44 -111.2(5)
P3 Fe2 C45 C44 77.3(2)
C77 Fe2 C45 C41 -81.2(2)
C42 Fe2 C45 C41 37.1(2)
C44 Fe2 C45 C41 116.4(3)
C43 Fe2 C45 C41 80.0(2)
P4 Fe2 C45 C41 5.1(6)
P3 Fe2 C45 C41 -166.40(19)
C77 Fe2 C45 C50 39.1(4)
C41 Fe2 C45 C50 120.3(5)
C42 Fe2 C45 C50 157.4(4)
C44 Fe2 C45 C50 -123.4(5)
C43 Fe2 C45 C50 -159.7(4)
P4 Fe2 C45 C50 125.4(4)
P3 Fe2 C45 C50 -46.1(4)
C59 P3 C51 C52 144.3(4)
C53 P3 C51 C52 -109.9(4)
Fe2 P3 C51 C52 18.2(4)
P3 C51 C52 P4 7.5(5)
C71 P4 C52 C51 99.4(4)
C65 P4 C52 C51 -157.6(4)
Fe2 P4 C52 C51 -30.3(4)
C59 P3 C53 C54 -145.5(4)
C51 P3 C53 C54 108.2(4)
Fe2 P3 C53 C54 -12.4(5)
C59 P3 C53 C58 40.7(5)
C51 P3 C53 C58 -65.6(5)
Fe2 P3 C53 C58 173.8(4)
C58 C53 C54 C55 -1.8(8)
P3 C53 C54 C55 -175.9(5)
C53 C54 C55 C56 0.7(10)
C54 C55 C56 C57 0.7(11)
C55 C56 C57 C58 -0.9(11)
C54 C53 C58 C57 1.6(8)
P3 C53 C58 C57 175.5(4)
C56 C57 C58 C53 -0.3(9)
C53 P3 C59 C60 38.5(5)
C51 P3 C59 C60 143.2(4)
Fe2 P3 C59 C60 -96.2(4)
C53 P3 C59 C64 -147.9(4)
C51 P3 C59 C64 -43.2(4)
Fe2 P3 C59 C64 77.4(4)
C64 C59 C60 C61 -1.0(7)
P3 C59 C60 C61 172.8(4)
C59 C60 C61 C62 1.2(9)
C60 C61 C62 C63 -0.5(10)
C61 C62 C63 C64 -0.5(10)
C62 C63 C64 C59 0.8(9)
C60 C59 C64 C63 0.0(7)
P3 C59 C64 C63 -173.9(4)
C71 P4 C65 C66 -148.3(4)
C52 P4 C65 C66 105.7(4)
Fe2 P4 C65 C66 -11.5(4)
C71 P4 C65 C70 36.6(5)
C52 P4 C65 C70 -69.4(4)
Fe2 P4 C65 C70 173.4(3)
C70 C65 C66 C67 -0.8(7)
P4 C65 C66 C67 -176.1(3)
C65 C66 C67 C68 1.0(8)
C66 C67 C68 C69 -0.7(9)
C67 C68 C69 C70 0.1(10)
C66 C65 C70 C69 0.3(7)
P4 C65 C70 C69 175.5(4)
C68 C69 C70 C65 0.1(9)
C65 P4 C71 C76 65.0(6)
C52 P4 C71 C76 166.5(6)
Fe2 P4 C71 C76 -72.1(6)
C65 P4 C71 C72 -119.0(6)
C52 P4 C71 C72 -17.5(6)
Fe2 P4 C71 C72 104.0(6)
C76 C71 C72 C73 -1.9(12)
P4 C71 C72 C73 -178.1(7)
C71 C72 C73 C74 5.6(15)
C72 C73 C74 C75 -5.6(16)
C73 C74 C75 C76 1.9(15)
C72 C71 C76 C75 -1.6(12)
P4 C71 C76 C75 174.5(6)
C74 C75 C76 C71 1.8(14)
C45 Fe2 C77 C78 121(100)
C41 Fe2 C77 C78 82(100)
C42 Fe2 C77 C78 55(100)
C44 Fe2 C77 C78 136(100)
C43 Fe2 C77 C78 78(100)
P4 Fe2 C77 C78 -45(100)
P3 Fe2 C77 C78 -130(100)
Fe2 C77 C78 C79 121(100)
C39 N1 C79 C80 -2.1(6)
C39 N1 C79 C78 177.1(4)
C77 C78 C79 N1 -16(6)
C77 C78 C79 C80 163(6)
N1 C79 C80 C81 3.7(7)
C78 C79 C80 C81 -175.5(5)
C79 C80 C81 C40 -2.3(8)
C39 C40 C81 C80 -0.4(8)
C137 Fe21 P101 C113 44.6(2)
C101 Fe21 P101 C113 -63.5(7)
C105 Fe21 P101 C113 -134.9(3)
C102 Fe21 P101 C113 -39.1(2)
C104 Fe21 P101 C113 -109.8(2)
C103 Fe21 P101 C113 -69.9(2)
P102 Fe21 P101 C113 126.49(17)
C137 Fe21 P101 C119 167.3(2)
C101 Fe21 P101 C119 59.3(7)
C105 Fe21 P101 C119 -12.2(3)
C102 Fe21 P101 C119 83.6(2)
C104 Fe21 P101 C119 12.9(2)
C103 Fe21 P101 C119 52.8(2)
P102 Fe21 P101 C119 -110.80(18)
C137 Fe21 P101 C111 -74.3(2)
C101 Fe21 P101 C111 177.6(7)
C105 Fe21 P101 C111 106.2(3)
C102 Fe21 P101 C111 -158.0(2)
C104 Fe21 P101 C111 131.3(2)
C103 Fe21 P101 C111 171.2(2)
P102 Fe21 P101 C111 7.60(18)
C137 Fe21 P102 C112 58.7(2)
C101 Fe21 P102 C112 153.3(2)
C105 Fe21 P102 C112 -166.6(2)
C102 Fe21 P102 C112 132.0(3)
C104 Fe21 P102 C112 -133.9(2)
C103 Fe21 P102 C112 -141.6(4)
P101 Fe21 P102 C112 -29.15(16)
C137 Fe21 P102 C125 170.2(2)
C101 Fe21 P102 C125 -95.3(2)
C105 Fe21 P102 C125 -55.1(2)
C102 Fe21 P102 C125 -116.5(3)
C104 Fe21 P102 C125 -22.4(2)
C103 Fe21 P102 C125 -30.2(5)
P101 Fe21 P102 C125 82.27(19)
C137 Fe21 P102 C131 -59.0(3)
C101 Fe21 P102 C131 35.5(3)
C105 Fe21 P102 C131 75.6(3)
C102 Fe21 P102 C131 14.3(4)
C104 Fe21 P102 C131 108.4(3)
C103 Fe21 P102 C131 100.6(5)
P101 Fe21 P102 C131 -146.9(2)
C177 Fe22 P103 C151 56.6(2)
C145 Fe22 P103 C151 150.04(19)
C144 Fe22 P103 C151 -170.9(2)
C141 Fe22 P103 C151 131.8(3)
C142 Fe22 P103 C151 -137.2(4)
C143 Fe22 P103 C151 -136.9(2)
P104 Fe22 P103 C151 -30.43(15)
C177 Fe22 P103 C159 -59.9(2)
C145 Fe22 P103 C159 33.6(2)
C144 Fe22 P103 C159 72.6(2)
C141 Fe22 P103 C159 15.3(3)
C142 Fe22 P103 C159 106.4(5)
C143 Fe22 P103 C159 106.6(3)
P104 Fe22 P103 C159 -146.87(19)
C177 Fe22 P103 C153 171.0(2)
C145 Fe22 P103 C153 -95.5(2)
C144 Fe22 P103 C153 -56.5(2)
C141 Fe22 P103 C153 -113.8(3)
C142 Fe22 P103 C153 -22.8(5)
C143 Fe22 P103 C153 -22.5(3)
P104 Fe22 P103 C153 83.99(18)
C177 Fe22 P104 C165 47.5(2)
C145 Fe22 P104 C165 -50.3(5)
C144 Fe22 P104 C165 -131.1(3)
C141 Fe22 P104 C165 -36.6(2)
C142 Fe22 P104 C165 -67.9(2)
C143 Fe22 P104 C165 -107.8(2)
P103 Fe22 P104 C165 131.45(16)
C177 Fe22 P104 C171 169.8(2)
C145 Fe22 P104 C171 72.0(5)
C144 Fe22 P104 C171 -8.8(3)
C141 Fe22 P104 C171 85.8(2)
C142 Fe22 P104 C171 54.4(2)
C143 Fe22 P104 C171 14.6(2)
P103 Fe22 P104 C171 -106.23(19)
C177 Fe22 P104 C152 -72.3(2)
C145 Fe22 P104 C152 -170.2(5)
C144 Fe22 P104 C152 109.1(3)
C141 Fe22 P104 C152 -156.4(2)
C142 Fe22 P104 C152 172.2(2)
C143 Fe22 P104 C152 132.4(2)
P103 Fe22 P104 C152 11.6(2)
C137 Fe21 C101 C102 -76.4(3)
C105 Fe21 C101 C102 117.5(4)
C104 Fe21 C101 C102 80.5(3)
C103 Fe21 C101 C102 37.5(3)
P102 Fe21 C101 C102 -159.8(3)
P101 Fe21 C101 C102 30.6(9)
C137 Fe21 C101 C105 166.2(3)
C102 Fe21 C101 C105 -117.5(4)
C104 Fe21 C101 C105 -36.9(3)
C103 Fe21 C101 C105 -79.9(3)
P102 Fe21 C101 C105 82.7(3)
P101 Fe21 C101 C105 -86.9(8)
C137 Fe21 C101 C106 43.5(6)
C105 Fe21 C101 C106 -122.7(7)
C102 Fe21 C101 C106 119.8(7)
C104 Fe21 C101 C106 -159.6(6)
C103 Fe21 C101 C106 157.4(6)
P102 Fe21 C101 C106 -40.0(6)
P101 Fe21 C101 C106 150.5(5)
C105 C101 C102 C103 1.2(5)
C106 C101 C102 C103 175.4(4)
Fe21 C101 C102 C103 -60.6(3)
C105 C101 C102 C107 -174.2(4)
C106 C101 C102 C107 0.1(8)
Fe21 C101 C102 C107 124.0(5)
C105 C101 C102 Fe21 61.8(3)
C106 C101 C102 Fe21 -123.9(5)
C137 Fe21 C102 C101 104.9(3)
C105 Fe21 C102 C101 -38.6(3)
C104 Fe21 C102 C101 -81.4(3)
C103 Fe21 C102 C101 -118.6(5)
P102 Fe21 C102 C101 33.2(4)
P101 Fe21 C102 C101 -171.2(2)
C137 Fe21 C102 C103 -136.5(3)
C101 Fe21 C102 C103 118.6(5)
C105 Fe21 C102 C103 80.0(3)
C104 Fe21 C102 C103 37.2(3)
P102 Fe21 C102 C103 151.8(3)
P101 Fe21 C102 C103 -52.5(4)
C137 Fe21 C102 C107 -15.7(5)
C101 Fe21 C102 C107 -120.6(6)
C105 Fe21 C102 C107 -159.2(5)
C104 Fe21 C102 C107 158.0(6)
C103 Fe21 C102 C107 120.8(7)
P102 Fe21 C102 C107 -87.4(6)
P101 Fe21 C102 C107 68.3(5)
C101 C102 C103 C104 -0.4(5)
C107 C102 C103 C104 175.0(4)
Fe21 C102 C103 C104 -60.1(3)
C101 C102 C103 C108 -171.9(4)
C107 C102 C103 C108 3.5(7)
Fe21 C102 C103 C108 128.3(5)
C101 C102 C103 Fe21 59.8(3)
C107 C102 C103 Fe21 -124.9(5)
C137 Fe21 C103 C104 168.0(3)
C101 Fe21 C103 C104 81.6(3)
C105 Fe21 C103 C104 37.5(3)
C102 Fe21 C103 C104 118.9(4)
P102 Fe21 C103 C104 10.2(6)
P101 Fe21 C103 C104 -100.1(3)
C137 Fe21 C103 C102 49.1(4)
C101 Fe21 C103 C102 -37.4(3)
C105 Fe21 C103 C102 -81.4(3)
C104 Fe21 C103 C102 -118.9(4)
P102 Fe21 C103 C102 -108.7(5)
P101 Fe21 C103 C102 141.0(3)
C137 Fe21 C103 C108 -71.3(5)
C101 Fe21 C103 C108 -157.7(5)
C105 Fe21 C103 C108 158.2(5)
C102 Fe21 C103 C108 -120.4(6)
C104 Fe21 C103 C108 120.7(6)
P102 Fe21 C103 C108 130.9(5)
P101 Fe21 C103 C108 20.6(5)
C102 C103 C104 C105 -0.6(5)
C108 C103 C104 C105 170.9(4)
Fe21 C103 C104 C105 -60.5(3)
C102 C103 C104 C109 -168.4(4)
C108 C103 C104 C109 3.2(7)
Fe21 C103 C104 C109 131.8(4)
C102 C103 C104 Fe21 59.9(3)
C108 C103 C104 Fe21 -128.6(4)
C137 Fe21 C104 C105 94.3(5)
C101 Fe21 C104 C105 37.9(3)
C102 Fe21 C104 C105 80.8(3)
C103 Fe21 C104 C105 118.2(4)
P102 Fe21 C104 C105 -58.2(3)
P101 Fe21 C104 C105 -152.8(2)
C137 Fe21 C104 C103 -23.9(6)
C101 Fe21 C104 C103 -80.3(3)
C105 Fe21 C104 C103 -118.2(4)
C102 Fe21 C104 C103 -37.3(3)
P102 Fe21 C104 C103 -176.3(2)
P101 Fe21 C104 C103 89.0(3)
C137 Fe21 C104 C109 -144.2(5)
C101 Fe21 C104 C109 159.4(6)
C105 Fe21 C104 C109 121.5(7)
C102 Fe21 C104 C109 -157.7(6)
C103 Fe21 C104 C109 -120.4(7)
P102 Fe21 C104 C109 63.3(6)
P101 Fe21 C104 C109 -31.4(6)
C103 C104 C105 C101 1.3(5)
C109 C104 C105 C101 168.9(4)
Fe21 C104 C105 C101 -59.5(3)
C103 C104 C105 C110 -170.1(4)
C109 C104 C105 C110 -2.5(7)
Fe21 C104 C105 C110 129.1(5)
C103 C104 C105 Fe21 60.8(3)
C109 C104 C105 Fe21 -131.6(4)
C102 C101 C105 C104 -1.6(5)
C106 C101 C105 C104 -175.6(4)
Fe21 C101 C105 C104 60.6(3)
C102 C101 C105 C110 169.9(4)
C106 C101 C105 C110 -4.2(8)
Fe21 C101 C105 C110 -127.9(5)
C102 C101 C105 Fe21 -62.2(3)
C106 C101 C105 Fe21 123.7(5)
C137 Fe21 C105 C104 -138.6(3)
C101 Fe21 C105 C104 -118.8(4)
C102 Fe21 C105 C104 -81.0(3)
C103 Fe21 C105 C104 -37.7(3)
P102 Fe21 C105 C104 134.3(2)
P101 Fe21 C105 C104 40.8(4)
C137 Fe21 C105 C101 -19.7(4)
C102 Fe21 C105 C101 37.8(3)
C104 Fe21 C105 C101 118.8(4)
C103 Fe21 C105 C101 81.1(3)
P102 Fe21 C105 C101 -106.9(3)
P101 Fe21 C105 C101 159.7(2)
C137 Fe21 C105 C110 99.9(5)
C101 Fe21 C105 C110 119.6(7)
C102 Fe21 C105 C110 157.4(6)
C104 Fe21 C105 C110 -121.5(6)
C103 Fe21 C105 C110 -159.3(6)
P102 Fe21 C105 C110 12.7(5)
P101 Fe21 C105 C110 -80.7(6)
C113 P101 C111 C112 -108.4(4)
C119 P101 C111 C112 150.2(4)
Fe21 P101 C111 C112 20.9(4)
P101 C111 C112 P102 -43.9(4)
C125 P102 C112 C111 -78.5(3)
C131 P102 C112 C111 179.4(3)
Fe21 P102 C112 C111 50.2(3)
C119 P101 C113 C118 -119.8(4)
C111 P101 C113 C118 135.7(4)
Fe21 P101 C113 C118 13.2(5)
C119 P101 C113 C114 56.1(4)
C111 P101 C113 C114 -48.4(4)
Fe21 P101 C113 C114 -170.9(3)
C118 C113 C114 C115 0.0(8)
P101 C113 C114 C115 -176.0(5)
C113 C114 C115 C116 2.2(10)
C114 C115 C116 C117 -2.9(11)
C115 C116 C117 C118 1.3(10)
C114 C113 C118 C117 -1.6(8)
P101 C113 C118 C117 174.4(4)
C116 C117 C118 C113 1.0(9)
C113 P101 C119 C120 32.6(4)
C111 P101 C119 C120 137.5(4)
Fe21 P101 C119 C120 -100.2(4)
C113 P101 C119 C124 -152.2(4)
C111 P101 C119 C124 -47.3(5)
Fe21 P101 C119 C124 74.9(5)
C124 C119 C120 C121 -0.8(8)
P101 C119 C120 C121 174.6(4)
C119 C120 C121 C122 -2.3(9)
C120 C121 C122 C123 3.8(10)
C121 C122 C123 C124 -2.3(11)
C120 C119 C124 C123 2.3(8)
P101 C119 C124 C123 -173.0(5)
C122 C123 C124 C119 -0.8(10)
C112 P102 C125 C126 105.3(4)
C131 P102 C125 C126 -149.3(4)
Fe21 P102 C125 C126 -10.2(5)
C112 P102 C125 C130 -66.4(4)
C131 P102 C125 C130 39.0(4)
Fe21 P102 C125 C130 178.1(3)
C130 C125 C126 C127 1.6(7)
P102 C125 C126 C127 -170.4(4)
C125 C126 C127 C128 -1.2(8)
C126 C127 C128 C129 -0.8(9)
C127 C128 C129 C130 2.5(10)
C128 C129 C130 C125 -2.1(9)
C126 C125 C130 C129 0.1(8)
P102 C125 C130 C129 172.0(4)
C112 P102 C131 C132 148.4(4)
C125 P102 C131 C132 47.8(4)
Fe21 P102 C131 C132 -92.5(4)
C112 P102 C131 C136 -30.2(4)
C125 P102 C131 C136 -130.8(4)
Fe21 P102 C131 C136 88.8(4)
C136 C131 C132 C133 -0.6(8)
P102 C131 C132 C133 -179.2(5)
C131 C132 C133 C134 2.2(11)
C132 C133 C134 C135 -1.9(12)
C133 C134 C135 C136 0.0(11)
C134 C135 C136 C131 1.6(8)
C132 C131 C136 C135 -1.3(7)
P102 C131 C136 C135 177.3(4)
C101 Fe21 C137 C138 -49(9)
C105 Fe21 C137 C138 -37(9)
C102 Fe21 C137 C138 -87(9)
C104 Fe21 C137 C138 -100(9)
C103 Fe21 C137 C138 -116(9)
P102 Fe21 C137 C138 57(9)
P101 Fe21 C137 C138 144(9)
Fe21 C137 C138 C139 -78(12)
C179 N101 C139 C140 -2.4(7)
C179 N101 C139 C138 176.2(4)
C137 C138 C139 N101 0(7)
C137 C138 C139 C140 178(100)
N101 C139 C140 C181 2.7(7)
C138 C139 C140 C181 -175.8(5)
C177 Fe22 C141 C142 -139.0(3)
C145 Fe22 C141 C142 119.3(4)
C144 Fe22 C141 C142 80.7(3)
C143 Fe22 C141 C142 37.7(3)
P104 Fe22 C141 C142 -55.3(3)
P103 Fe22 C141 C142 146.8(2)
C177 Fe22 C141 C145 101.8(3)
C144 Fe22 C141 C145 -38.6(2)
C142 Fe22 C141 C145 -119.3(4)
C143 Fe22 C141 C145 -81.6(3)
P104 Fe22 C141 C145 -174.6(2)
P103 Fe22 C141 C145 27.6(4)
C177 Fe22 C141 C146 -16.7(4)
C145 Fe22 C141 C146 -118.5(5)
C144 Fe22 C141 C146 -157.1(5)
C142 Fe22 C141 C146 122.2(6)
C143 Fe22 C141 C146 160.0(5)
P104 Fe22 C141 C146 67.0(5)
P103 Fe22 C141 C146 -90.9(5)
C145 C141 C142 C143 -2.1(5)
C146 C141 C142 C143 173.0(4)
Fe22 C141 C142 C143 -60.6(3)
C145 C141 C142 C147 -171.6(4)
C146 C141 C142 C147 3.4(8)
Fe22 C141 C142 C147 129.9(5)
C145 C141 C142 Fe22 58.5(3)
C146 C141 C142 Fe22 -126.5(5)
C177 Fe22 C142 C141 46.7(3)
C145 Fe22 C142 C141 -37.6(3)
C144 Fe22 C142 C141 -81.0(3)
C143 Fe22 C142 C141 -118.5(4)
P104 Fe22 C142 C141 137.5(2)
P103 Fe22 C142 C141 -118.2(4)
C177 Fe22 C142 C143 165.2(3)
C145 Fe22 C142 C143 80.9(3)
C144 Fe22 C142 C143 37.5(3)
C141 Fe22 C142 C143 118.5(4)
P104 Fe22 C142 C143 -104.0(3)
P103 Fe22 C142 C143 0.4(6)
C177 Fe22 C142 C147 -74.8(5)
C145 Fe22 C142 C147 -159.1(5)
C144 Fe22 C142 C147 157.6(5)
C141 Fe22 C142 C147 -121.5(6)
C143 Fe22 C142 C147 120.0(6)
P104 Fe22 C142 C147 16.1(5)
P103 Fe22 C142 C147 120.4(5)
C141 C142 C143 C144 0.1(5)
C147 C142 C143 C144 169.8(5)
Fe22 C142 C143 C144 -60.4(3)
C141 C142 C143 C148 -169.0(4)
C147 C142 C143 C148 0.7(8)
Fe22 C142 C143 C148 130.5(5)
C141 C142 C143 Fe22 60.5(3)
C147 C142 C143 Fe22 -129.8(5)
C177 Fe22 C143 C144 88.2(5)
C145 Fe22 C143 C144 37.2(3)
C141 Fe22 C143 C144 81.0(3)
C142 Fe22 C143 C144 118.1(4)
P104 Fe22 C143 C144 -156.4(2)
P103 Fe22 C143 C144 -61.8(3)
C177 Fe22 C143 C142 -29.9(5)
C145 Fe22 C143 C142 -80.9(3)
C144 Fe22 C143 C142 -118.1(4)
C141 Fe22 C143 C142 -37.1(3)
P104 Fe22 C143 C142 85.5(3)
P103 Fe22 C143 C142 -179.9(2)
C177 Fe22 C143 C148 -149.8(5)
C145 Fe22 C143 C148 159.2(5)
C144 Fe22 C143 C148 122.0(6)
C141 Fe22 C143 C148 -157.0(5)
C142 Fe22 C143 C148 -119.9(6)
P104 Fe22 C143 C148 -34.4(5)
P103 Fe22 C143 C148 60.3(5)
C142 C143 C144 C145 1.9(5)
C148 C143 C144 C145 170.8(5)
Fe22 C143 C144 C145 -58.7(3)
C142 C143 C144 C149 -168.3(5)
C148 C143 C144 C149 0.5(8)
Fe22 C143 C144 C149 131.1(5)
C142 C143 C144 Fe22 60.6(3)
C148 C143 C144 Fe22 -130.6(5)
C177 Fe22 C144 C145 -21.5(4)
C141 Fe22 C144 C145 39.0(3)
C142 Fe22 C144 C145 81.5(3)
C143 Fe22 C144 C145 119.4(4)
P104 Fe22 C144 C145 156.6(2)
P103 Fe22 C144 C145 -110.5(3)
C177 Fe22 C144 C143 -140.9(3)
C145 Fe22 C144 C143 -119.4(4)
C141 Fe22 C144 C143 -80.4(3)
C142 Fe22 C144 C143 -37.9(3)
P104 Fe22 C144 C143 37.2(4)
P103 Fe22 C144 C143 130.1(3)
C177 Fe22 C144 C149 97.7(5)
C145 Fe22 C144 C149 119.2(6)
C141 Fe22 C144 C149 158.2(6)
C142 Fe22 C144 C149 -159.2(6)
C143 Fe22 C144 C149 -121.4(6)
P104 Fe22 C144 C149 -84.2(5)
P103 Fe22 C144 C149 8.7(5)
C143 C144 C145 C141 -3.2(5)
C149 C144 C145 C141 167.0(5)
Fe22 C144 C145 C141 -63.4(3)
C143 C144 C145 C150 -175.8(5)
C149 C144 C145 C150 -5.6(8)
Fe22 C144 C145 C150 124.0(5)
C143 C144 C145 Fe22 60.2(3)
C149 C144 C145 Fe22 -129.6(5)
C142 C141 C145 C144 3.2(5)
C146 C141 C145 C144 -171.9(4)
Fe22 C141 C145 C144 63.5(3)
C142 C141 C145 C150 176.1(5)
C146 C141 C145 C150 1.0(8)
Fe22 C141 C145 C150 -123.7(5)
C142 C141 C145 Fe22 -60.2(3)
C146 C141 C145 Fe22 124.7(4)
C177 Fe22 C145 C144 164.3(3)
C141 Fe22 C145 C144 -116.5(4)
C142 Fe22 C145 C144 -79.9(3)
C143 Fe22 C145 C144 -36.8(3)
P104 Fe22 C145 C144 -99.0(5)
P103 Fe22 C145 C144 79.2(3)
C177 Fe22 C145 C141 -79.2(3)
C144 Fe22 C145 C141 116.5(4)
C142 Fe22 C145 C141 36.6(2)
C143 Fe22 C145 C141 79.7(3)
P104 Fe22 C145 C141 17.5(6)
P103 Fe22 C145 C141 -164.3(2)
C177 Fe22 C145 C150 41.1(5)
C144 Fe22 C145 C150 -123.3(6)
C141 Fe22 C145 C150 120.3(5)
C142 Fe22 C145 C150 156.8(5)
C143 Fe22 C145 C150 -160.1(5)
P104 Fe22 C145 C150 137.8(4)
P103 Fe22 C145 C150 -44.1(5)
C159 P103 C151 C152 173.6(3)
C153 P103 C151 C152 -80.3(3)
Fe22 P103 C151 C152 47.1(3)
P103 C151 C152 P104 -37.8(4)
C165 P104 C152 C151 -115.8(4)
C171 P104 C152 C151 142.7(4)
Fe22 P104 C152 C151 14.3(4)
C151 P103 C153 C158 113.4(4)
C159 P103 C153 C158 -140.1(4)
Fe22 P103 C153 C158 -4.1(5)
C151 P103 C153 C154 -62.4(5)
C159 P103 C153 C154 44.1(5)
Fe22 P103 C153 C154 -179.9(4)
C158 C153 C154 C155 -2.6(8)
P103 C153 C154 C155 173.3(4)
C153 C154 C155 C156 3.7(9)
C154 C155 C156 C157 -2.9(10)
C155 C156 C157 C158 1.3(11)
C154 C153 C158 C157 1.0(8)
P103 C153 C158 C157 -175.0(5)
C156 C157 C158 C153 -0.3(10)
C151 P103 C159 C160 149.2(4)
C153 P103 C159 C160 44.6(5)
Fe22 P103 C159 C160 -92.5(4)
C151 P103 C159 C164 -33.4(4)
C153 P103 C159 C164 -138.0(4)
Fe22 P103 C159 C164 84.9(4)
C164 C159 C160 C161 -3.2(8)
P103 C159 C160 C161 174.2(4)
C159 C160 C161 C162 3.5(9)
C160 C161 C162 C163 -0.7(10)
C161 C162 C163 C164 -2.2(11)
C162 C163 C164 C159 2.4(9)
C160 C159 C164 C163 0.4(8)
P103 C159 C164 C163 -177.1(4)
C171 P104 C165 C166 -125.7(4)
C152 P104 C165 C166 130.1(4)
Fe22 P104 C165 C166 6.5(4)
C171 P104 C165 C170 53.5(4)
C152 P104 C165 C170 -50.8(4)
Fe22 P104 C165 C170 -174.3(3)
C170 C165 C166 C167 -1.7(7)
P104 C165 C166 C167 177.5(4)
C165 C166 C167 C168 0.8(8)
C166 C167 C168 C169 1.6(11)
C167 C168 C169 C170 -2.8(11)
C166 C165 C170 C169 0.4(7)
P104 C165 C170 C169 -178.8(4)
C168 C169 C170 C165 1.9(9)
C165 P104 C171 C176 -149.5(5)
C152 P104 C171 C176 -44.5(6)
Fe22 P104 C171 C176 77.7(6)
C165 P104 C171 C172 35.6(5)
C152 P104 C171 C172 140.7(5)
Fe22 P104 C171 C172 -97.2(4)
C176 C171 C172 C173 0.0(9)
P104 C171 C172 C173 175.1(5)
C171 C172 C173 C174 -1.0(10)
C172 C173 C174 C175 3.3(14)
C173 C174 C175 C176 -4.5(17)
C174 C175 C176 C171 3.4(15)
C172 C171 C176 C175 -1.2(11)
P104 C171 C176 C175 -176.3(7)
C145 Fe22 C177 C178 39(21)
C144 Fe22 C177 C178 52(21)
C141 Fe22 C177 C178 0(21)
C142 Fe22 C177 C178 -27(21)
C143 Fe22 C177 C178 -7(21)
P104 Fe22 C177 C178 -126(21)
P103 Fe22 C177 C178 148(21)
Fe22 C177 C178 C179 159(16)
C139 N101 C179 C180 0.5(7)
C139 N101 C179 C178 178.2(4)
C177 C178 C179 N101 38(8)
C177 C178 C179 C180 -144(8)
N101 C179 C180 C181 1.1(7)
C178 C179 C180 C181 -176.5(5)
C139 C140 C181 C180 -1.0(8)
C179 C180 C181 C140 -0.8(8)
